data_7129592
loop_
_publ_author_name
'Tsuda, Masato'
'Morita, Taiki'
'Nakamura, Hiroyuki'

_publ_section_title
;
 Synthesis of isoxazoloazaborines via gold(i)-catalyzed propargyl
 aza-Claisen rearrangement/borylative cyclization cascade
;
_journal_name_full 'Chemical Communications'
_journal_paper_doi 10.1039/D1CC07002A
_journal_year 2022
_chemical_formula_moiety '7(C22 H22 B Cl N2 O Si), C22 H20 B Cl N2 O Si'
_chemical_formula_sum 'C176 H174 B8 Cl8 N16 O8 Si8'
_chemical_formula_weight 3236.10
_space_group_crystal_system monoclinic
_space_group_IT_number 14
_space_group_name_Hall '-P 2ybc'
_space_group_name_H-M_alt 'P 1 21/c 1'
_atom_sites_solution_hydrogens geom
_atom_sites_solution_primary dual
_audit_creation_date 2021-10-26
_audit_creation_method
;
Olex2 1.3-ac4
(compiled 2020.11.27 svn.r5f609507 for Rigaku Oxford Diffraction, GUI svn.r6214)
;
_audit_update_record
;
2021-10-28 deposited with the CCDC.	2022-01-11 downloaded from the CCDC.
;
_cell_angle_alpha 90
_cell_angle_beta 106.467(4)
_cell_angle_gamma 90
_cell_formula_units_Z 4
_cell_length_a 29.3806(10)
_cell_length_b 23.8849(6)
_cell_length_c 25.2367(9)
_cell_measurement_reflns_used 22939
_cell_measurement_temperature 90
_cell_measurement_theta_max 74.7210
_cell_measurement_theta_min 3.1750
_cell_volume 16983.5(10)
_computing_cell_refinement 'CrysAlisPro 1.171.41.114a (Rigaku OD, 2021)'
_computing_data_collection 'CrysAlisPro 1.171.41.114a (Rigaku OD, 2021)'
_computing_data_reduction 'CrysAlisPro 1.171.41.114a (Rigaku OD, 2021)'
_computing_molecular_graphics 'Olex2 1.3-ac4 (Dolomanov et al., 2009)'
_computing_publication_material 'Olex2 1.3-ac4 (Dolomanov et al., 2009)'
_computing_structure_refinement 'SHELXL 2018/3 (Sheldrick, 2015)'
_computing_structure_solution 'SHELXT 2018/2 (Sheldrick, 2018)'
_diffrn_ambient_temperature 90
_diffrn_detector 'Hybrid Pixel Array Detector'
_diffrn_detector_area_resol_mean 10.0000
_diffrn_detector_type HyPix
_diffrn_measured_fraction_theta_full 0.976
_diffrn_measured_fraction_theta_max 0.927
_diffrn_measurement_details
;
List of Runs (angles in degrees, time in seconds):

  # Type    Start    End  Width  t~exp~   \w     \q     \k     \f   Frames
#--------------------------------------------------------------------------
  1  \w   -103.00 -77.00   0.50    2.00    --  -47.88 -47.00-162.00   52
  2  \w    -36.00  18.00   0.50    2.00    --  -47.88  47.00 -13.00  108
  3  \w     39.00 118.00   0.50    2.00    --   47.88  47.00 -13.00  158
  4  \w    -23.00  31.00   0.50    2.00    --   47.88 -47.00-162.00  108
  5  \w   -157.00-132.00   0.50    3.00    -- -102.00 -47.00-162.00   50
  6  \w    102.00 176.00   0.50    3.00    --  103.68  47.00 -13.00  148
  7  \w    -18.00  23.00   0.50    2.00    --  -47.88  19.00  90.00   82
  8  \w   -117.00 -76.00   0.50    2.00    --  -47.88-125.00   0.00   82
  9  \w     -9.00  23.00   0.50    2.00    --   47.88 -19.00  30.00   64
 10  \w   -175.00-105.00   0.50    3.00    -- -102.00 -19.00 -90.00  140
 11  \w    -63.00 -31.00   0.50    3.00    -- -102.00  57.00 -30.00   64
 12  \w    -63.00 -31.00   0.50    3.00    -- -102.00  57.00-150.00   64
 13  \w    -64.00 -31.00   0.50    3.00    -- -102.00  57.00 120.00   66
 14  \w    -64.00 -30.00   0.50    3.00    -- -102.00  57.00-180.00   68
 15  \w   -123.00 -87.00   0.50    3.00    -- -102.00  77.00  90.00   72
 16  \w    -68.00 -34.00   0.50    3.00    -- -102.00 125.00   0.00   68
 17  \w    -60.00 -31.00   0.50    3.00    -- -102.00  57.00  30.00   58
 18  \w   -112.00 -81.00   0.50    3.00    -- -102.00  77.00 -90.00   62
 19  \w    -55.00 -30.00   0.50    3.00    -- -102.00  77.00 -90.00   50
 20  \w    -61.00 -34.00   0.50    3.00    -- -102.00  57.00  90.00   54
 21  \w    -63.00 -35.00   0.50    3.00    -- -102.00  57.00 150.00   56
 22  \w    -61.00 -31.00   0.50    3.00    -- -102.00  57.00   0.00   60
 23  \w     32.00 107.00   0.50    3.00    --  103.68-125.00 150.00  150
;
_diffrn_measurement_device 'four-circle diffractometer'
_diffrn_measurement_device_type 'XtaLAB Synergy R, DW system, HyPix'
_diffrn_measurement_method '\w scans'
_diffrn_orient_matrix_type 'CrysAlisPro convention (1999,Acta A55,543-557)'
_diffrn_orient_matrix_UB_11 0.0497015000
_diffrn_orient_matrix_UB_12 0.0012764000
_diffrn_orient_matrix_UB_13 -0.0090191000
_diffrn_orient_matrix_UB_21 0.0191488000
_diffrn_orient_matrix_UB_22 -0.0371765000
_diffrn_orient_matrix_UB_23 0.0513590000
_diffrn_orient_matrix_UB_31 -0.0122766000
_diffrn_orient_matrix_UB_32 -0.0526692000
_diffrn_orient_matrix_UB_33 -0.0365140000
_diffrn_radiation_monochromator mirror
_diffrn_radiation_probe x-ray
_diffrn_radiation_type 'Cu K\a'
_diffrn_radiation_wavelength 1.54184
_diffrn_reflns_av_R_equivalents 0.0563
_diffrn_reflns_av_unetI/netI 0.0557
_diffrn_reflns_Laue_measured_fraction_full 0.976
_diffrn_reflns_Laue_measured_fraction_max 0.927
_diffrn_reflns_limit_h_max 36
_diffrn_reflns_limit_h_min -37
_diffrn_reflns_limit_k_max 14
_diffrn_reflns_limit_k_min -30
_diffrn_reflns_limit_l_max 30
_diffrn_reflns_limit_l_min -31
_diffrn_reflns_number 114522
_diffrn_reflns_point_group_measured_fraction_full 0.976
_diffrn_reflns_point_group_measured_fraction_max 0.927
_diffrn_reflns_theta_full 67.684
_diffrn_reflns_theta_max 76.618
_diffrn_reflns_theta_min 2.425
_diffrn_source 'Rotating-anode X-ray tube'
_diffrn_source_type 'Rigaku (Cu) X-ray Source'
_exptl_absorpt_coefficient_mu 2.241
_exptl_absorpt_correction_T_max 1.00000
_exptl_absorpt_correction_T_min 0.72351
_exptl_absorpt_correction_type multi-scan
_exptl_absorpt_process_details
;
CrysAlisPro 1.171.41.114a (Rigaku Oxford Diffraction, 2021)
Empirical absorption correction using spherical harmonics,
implemented in SCALE3 ABSPACK scaling algorithm.
;
_exptl_crystal_colour 'clear light colourless'
_exptl_crystal_colour_lustre clear
_exptl_crystal_colour_modifier light
_exptl_crystal_colour_primary colourless
_exptl_crystal_density_diffrn 1.266
_exptl_crystal_description block
_exptl_crystal_F_000 6776
_exptl_crystal_size_max 0.243
_exptl_crystal_size_mid 0.055
_exptl_crystal_size_min 0.044
_refine_diff_density_max 2.382
_refine_diff_density_min -0.543
_refine_diff_density_rms 0.076
_refine_ls_extinction_method none
_refine_ls_goodness_of_fit_ref 1.047
_refine_ls_hydrogen_treatment constr
_refine_ls_matrix_type full
_refine_ls_number_parameters 2041
_refine_ls_number_reflns 33108
_refine_ls_number_restraints 2819
_refine_ls_restrained_S_all 1.029
_refine_ls_R_factor_all 0.1005
_refine_ls_R_factor_gt 0.0693
_refine_ls_shift/su_max 0.001
_refine_ls_shift/su_mean 0.000
_refine_ls_structure_factor_coef Fsqd
_refine_ls_weighting_details 'w=1/[\s^2^(Fo^2^)+(0.0760P)^2^+25.8130P] where P=(Fo^2^+2Fc^2^)/3'
_refine_ls_weighting_scheme calc
_refine_ls_wR_factor_gt 0.1733
_refine_ls_wR_factor_ref 0.1901
_reflns_Friedel_coverage 0.000
_reflns_number_gt 23086
_reflns_number_total 33108
_reflns_threshold_expression 'I > 2\s(I)'
_cod_data_source_file d1cc07002a2.cif
_cod_data_source_block crl421362-2_auto
_cod_original_cell_volume 16983.4(10)
_cod_database_code 7129592
_shelx_shelxl_version_number 2018/3
_shelx_space_group_comment
;
The symmetry employed for this shelxl refinement is uniquely defined
by the following loop, which should always be used as a source of
symmetry information in preference to the above space-group names.
They are only intended as comments.
;
_shelx_estimated_absorpt_t_max 0.908
_shelx_estimated_absorpt_t_min 0.612
_reflns_odcompleteness_completeness 97.59
_reflns_odcompleteness_iscentric 1
_reflns_odcompleteness_theta 66.97
_olex2_refinement_description
;
1. Fixed Uiso
 At 1.2 times of:
  All C(H) groups, All C(H,H) groups, All N(H) groups
 At 1.5 times of:
  All C(H,H,H) groups
2. Restrained distances
 Si9-C34 \\sim Si9A-C34
 with sigma of 0.02
 Si9-C231 \\sim Si9A-C1
 with sigma of 0.02
 Si9-C230 \\sim Si9A-C2
 with sigma of 0.02
 Si9-C232 \\sim Si9A-C3
 with sigma of 0.02
 C231-C230 \\sim C1-C2
 with sigma of 0.04
 C230-C232 \\sim C2-C3
 with sigma of 0.04
 C34-C232 \\sim C34-C3
 with sigma of 0.04
 C231-C232 \\sim C1-C3
 with sigma of 0.04
 C34-C231 \\sim C34-C1
 with sigma of 0.04
 C34-C230 \\sim C34-C2
 with sigma of 0.04
3. Uiso/Uaniso restraints and constraints
All non-hydrogen atoms have similar U: within 2A with sigma of 0.01 and sigma
for terminal atoms of 0.02 within 2A
All non-hydrogen atoms restrained to be isotropic: with sigma of 0.01 and sigma
for terminal atoms of 0.02
4. Others
 Sof(C2)=Sof(H2A)=Sof(H2B)=Sof(H2C)=Sof(Si9A)=Sof(C1)=Sof(H1A)=Sof(H1B)=
 Sof(H1C)=Sof(C3)=Sof(H3A)=Sof(H3B)=Sof(H3C)=1-FVAR(1)
 Sof(Si9)=Sof(C231)=Sof(H23A)=Sof(H23B)=Sof(H23C)=Sof(C230)=Sof(H23D)=
 Sof(H23E)=Sof(H23F)=Sof(C232)=Sof(H23G)=Sof(H23H)=Sof(H23I)=FVAR(1)
5.a Aromatic/amide H refined with riding coordinates:
 N61(H61), N172(H172), N89(H89), N144(H144), N31(H31), N117(H117), N3(H3),
 N201(H201), C15(H15), C187(H187), C160(H160), C14(H14), C191(H191), C159(H159),
  C17(H17), C55(H55), C69(H69), C40(H40), C125(H125), C188(H188), C128(H128),
 C73(H73), C39(H39), C97(H97), C19(H19), C43(H43), C163(H163), C101(H101),
 C157(H157), C70(H70), C190(H190), C98(H98), C209(H209), C100(H100), C220(H220),
  C42(H42), C162(H162), C129(H129), C184(H184), C185(H185), C72(H72),
 C141(H141), C108(H108), C126(H126), C80(H80), C182(H182), C51(H51), C169(H169),
  C183(H183), C113(H113), C181(H181), C136(H136), C22(H22), C216(H216),
 C153(H153), C85(H85), C76(H76), C79(H79), C132(H132), C219(H219), C210(H210),
 C228(H228), C21(H21), C54(H54), C212(H212), C213(H213), C52(H52), C156(H156),
 C1B(H1BA), C27(H27), C217(H217), C77(H77), C107(H107), C78(H78), C135(H135),
 C134(H134), C53(H53), C133(H133), C218(H218), C154(H154), C225(H225), C1D(H1D),
  C104(H104), C20(H20), C155(H155), C197(H197), C106(H106), C105(H105)
5.b X=CH2 refined with riding coordinates:
 C142(H14A,H14B), C86(H86A,H86B), C170(H17A,H17B), C114(H11A,H11B), C28(H28A,
 H28B), C198(H19J,H19K), C229(H22A,H22B)
5.c Idealised Me refined as rotating group:
 C82(H82A,H82B,H82C), C138(H13A,H13B,H13C), C83(H83A,H83B,H83C), C139(H13D,
 H13E,H13F), C222(H22C,H22D,H22E), C84(H84A,H84B,H84C), C223(H22F,H22G,H22H),
 C140(H14C,H14D,H14E), C24(H24A,H24B,H24C), C194(H19A,H19B,H19C), C195(H19D,
 H19E,H19F), C224(H22I,H22J,H22K), C196(H19G,H19H,H19I), C110(H11C,H11D,H11E),
 C25(H25A,H25B,H25C), C26(H26A,H26B,H26C), C166(H16A,H16B,H16C), C167(H16D,H16E,
 H16F), C111(H11F,H11G,H11H), C168(H16G,H16H,H16I), C233(H23J,H23K,H23L),
 C231(H23A,H23B,H23C), C230(H23D,H23E,H23F), C232(H23G,H23H,H23I), C2(H2A,H2B,
 H2C), C1(H1A,H1B,H1C), C3(H3A,H3B,H3C)
;
_olex2_submission_special_instructions 'No special instructions were received'
_oxdiff_exptl_absorpt_empirical_details
;
Empirical correction (ABSPACK) includes:
- Absorption correction using spherical harmonics
- Frame scaling
;
_oxdiff_exptl_absorpt_empirical_full_max 1.359
_oxdiff_exptl_absorpt_empirical_full_min 0.823

loop_
_space_group_symop_operation_xyz
'x, y, z'
'-x, y+1/2, -z+1/2'
'-x, -y, -z'
'x, -y-1/2, z-1/2'

loop_
_atom_site_label
_atom_site_type_symbol
_atom_site_fract_x
_atom_site_fract_y
_atom_site_fract_z
_atom_site_U_iso_or_equiv
_atom_site_adp_type
_atom_site_occupancy
_atom_site_site_symmetry_order
_atom_site_calc_flag
_atom_site_refinement_flags_posn
_atom_site_refinement_flags_adp
_atom_site_refinement_flags_occupancy
_atom_site_disorder_assembly
_atom_site_disorder_group
Cl16 Cl 1.03714(3) 0.56541(4) 0.97659(3) 0.03173(19) Uani 1 1 d . U . . .
Cl44 Cl 0.54280(3) 0.32204(4) 0.97654(4) 0.0358(2) Uani 1 1 d . U . . .
Cl74 Cl 1.01438(3) 0.32049(4) 0.55346(4) 0.0355(2) Uani 1 1 d . U . . .
Cl10 Cl 0.46224(3) 0.30862(4) 0.52288(4) 0.0379(2) Uani 1 1 d . U . . .
Cl13 Cl 0.50125(3) 0.57302(4) 0.54622(4) 0.0374(2) Uani 1 1 d . U . . .
Cl1 Cl 1.04343(3) 0.06340(4) 0.97570(4) 0.0371(2) Uani 1 1 d . U . . .
Cl19 Cl 0.99698(4) 0.82074(4) 0.54832(4) 0.0389(2) Uani 1 1 d . U . . .
Si5 Si 0.87148(3) 0.20734(4) 0.90090(4) 0.02259(19) Uani 1 1 d . U . . .
Si4 Si 0.86194(3) 0.70425(4) 0.89934(4) 0.02314(19) Uani 1 1 d . U . . .
Cl21 Cl 0.48991(4) 0.56814(4) 0.94552(4) 0.0433(2) Uani 1 1 d . U . . .
Si3 Si 0.82578(3) -0.02723(4) 0.54950(4) 0.0258(2) Uani 1 1 d . U . . .
Si6 Si 0.84562(3) 0.45500(4) 0.54459(4) 0.02466(19) Uani 1 1 d . U . . .
Si1 Si 0.36660(3) 0.45537(4) 0.89885(4) 0.0257(2) Uani 1 1 d . U . . .
Si2 Si 0.63416(3) 0.45782(4) 0.59954(4) 0.0250(2) Uani 1 1 d . U . . .
Si7 Si 0.67814(4) 0.22707(4) 0.95132(4) 0.0280(2) Uani 1 1 d . U . . .
Si9 Si 0.34981(10) 0.20304(12) 0.54537(13) 0.0223(7) Uiso 0.464(8) 1 d D U P A 1
O151 O 0.91157(8) 0.69930(8) 0.80234(9) 0.0204(4) Uani 1 1 d . U . . .
O149 O 0.92633(7) 0.19979(8) 0.80598(9) 0.0195(4) Uani 1 1 d . U . . .
O150 O 0.91378(8) 0.44726(8) 0.67049(9) 0.0217(5) Uani 1 1 d . U . . .
O148 O 0.90211(8) -0.04404(8) 0.67004(9) 0.0235(5) Uani 1 1 d . U . . .
O153 O 0.60034(8) 0.20841(9) 0.83228(9) 0.0245(5) Uani 1 1 d . U . . .
O152 O 0.57748(7) 0.45031(8) 0.69145(9) 0.0209(5) Uani 1 1 d . U . . .
O154 O 0.41766(8) 0.19500(9) 0.67459(9) 0.0234(5) Uani 1 1 d . U . . .
O155 O 0.41548(8) 0.44972(9) 0.79907(9) 0.0225(5) Uani 1 1 d . U . . .
N61 N 0.89865(9) 0.34062(10) 0.76939(11) 0.0211(5) Uani 1 1 d . U . . .
H61 H 0.906880 0.364628 0.747305 0.025 Uiso 1 1 calc R U . . .
N172 N 0.88267(9) 0.83994(10) 0.76680(11) 0.0213(5) Uani 1 1 d . U . . .
H172 H 0.887807 0.863048 0.741951 0.026 Uiso 1 1 calc R U . . .
N N 0.55698(9) 0.45255(10) 0.73600(11) 0.0208(5) Uani 1 1 d . U . . .
N1 N 0.94787(9) 0.20344(10) 0.76295(11) 0.0198(5) Uani 1 1 d . U . . .
N89 N 0.61277(9) 0.34887(10) 0.79648(11) 0.0198(5) Uani 1 1 d . U . . .
H89 H 0.601137 0.369023 0.766503 0.024 Uiso 1 1 calc R U . . .
N203 N 0.44522(10) 0.19960(11) 0.73026(11) 0.0243(6) Uani 1 1 d . U . . .
N144 N 0.89125(9) 0.09824(10) 0.70132(11) 0.0198(5) Uani 1 1 d . U . . .
H144 H 0.902358 0.119158 0.730876 0.024 Uiso 1 1 calc R U . . .
N31 N 0.39599(9) 0.33737(10) 0.69491(11) 0.0206(5) Uani 1 1 d . U . . .
H31 H 0.405967 0.361077 0.722460 0.025 Uiso 1 1 calc R U . . .
N147 N 0.93039(10) -0.04467(10) 0.72571(11) 0.0227(6) Uani 1 1 d . U . . .
N117 N 0.38212(9) 0.58910(10) 0.76205(11) 0.0216(5) Uani 1 1 d . U . . .
H117 H 0.387995 0.613202 0.738440 0.026 Uiso 1 1 calc R U . . .
N2 N 0.93060(9) 0.70246(10) 0.75730(11) 0.0200(5) Uani 1 1 d . U . . .
N3 N 0.89231(9) 0.58894(10) 0.69378(11) 0.0193(5) Uani 1 1 d . U . . .
H3 H 0.902788 0.612370 0.721472 0.023 Uiso 1 1 calc R U . . .
N4 N 0.43531(9) 0.45426(11) 0.75445(11) 0.0212(5) Uani 1 1 d . U . . .
N202 N 0.94151(9) 0.45071(10) 0.72598(11) 0.0209(5) Uani 1 1 d . U . . .
N5 N 0.57133(9) 0.20656(11) 0.77725(12) 0.0238(6) Uani 1 1 d . U . . .
N201 N 0.60216(9) 0.59174(10) 0.72800(11) 0.0213(5) Uani 1 1 d . U . . .
H201 H 0.594220 0.614872 0.751039 0.026 Uiso 1 1 calc R U . . .
C59 C 0.94185(10) 0.25501(12) 0.74381(13) 0.0186(6) Uani 1 1 d . U . . .
C60 C 0.91630(11) 0.28701(12) 0.77389(13) 0.0190(6) Uani 1 1 d . U . . .
C174 C 0.92358(11) 0.75417(12) 0.73783(13) 0.0186(6) Uani 1 1 d . U . . .
C9 C 0.93882(11) 0.50270(12) 0.74185(13) 0.0182(6) Uani 1 1 d . U . . .
C186 C 0.93965(10) 0.77083(12) 0.69003(12) 0.0181(6) Uani 1 1 d . U . . .
C29 C 0.44217(11) 0.25206(12) 0.74506(13) 0.0202(6) Uani 1 1 d . U . . .
C177 C 0.89328(11) 0.75060(12) 0.80931(13) 0.0191(6) Uani 1 1 d . U . . .
C199 C 0.56226(11) 0.50447(12) 0.75452(13) 0.0194(6) Uani 1 1 d . U . . .
C146 C 0.93123(11) 0.00703(12) 0.74437(13) 0.0199(6) Uani 1 1 d . U . . .
C10 C 0.90921(11) 0.53495(12) 0.69810(13) 0.0195(6) Uani 1 1 d . U . . .
C173 C 0.89978(11) 0.78631(12) 0.76989(13) 0.0198(6) Uani 1 1 d . U . . .
C64 C 0.87840(11) 0.26122(13) 0.84812(13) 0.0203(6) Uani 1 1 d . U . . .
C87 C 0.57083(11) 0.25764(12) 0.75693(13) 0.0201(6) Uani 1 1 d . U . . .
C205 C 0.59512(11) 0.50190(12) 0.68510(13) 0.0197(6) Uani 1 1 d . U . . .
C93 C 0.61702(11) 0.26186(12) 0.84365(13) 0.0201(6) Uani 1 1 d . U . . .
C35 C 0.39816(11) 0.24615(13) 0.65717(13) 0.0215(6) Uani 1 1 d . U . . .
C150 C 0.85569(11) 0.02632(12) 0.60442(13) 0.0198(6) Uani 1 1 d . U . . .
C11 C 0.89423(11) 0.49841(12) 0.65448(13) 0.0193(6) Uani 1 1 d . U . . .
C68 C 0.95933(11) 0.27157(12) 0.69696(13) 0.0185(6) Uani 1 1 d . U . . .
C115 C 0.42665(11) 0.50554(12) 0.73467(13) 0.0197(6) Uani 1 1 d . U . . .
C178 C 0.87003(11) 0.76257(13) 0.85080(13) 0.0221(6) Uani 1 1 d . U . . .
C149 C 0.88627(11) 0.00953(12) 0.65665(13) 0.0201(6) Uani 1 1 d . U . . .
C63 C 0.85544(11) 0.31309(13) 0.83937(13) 0.0215(6) Uani 1 1 d . U . . .
C15 C 0.97153(11) 0.47844(13) 0.84122(13) 0.0223(6) Uani 1 1 d . U . . .
H15 H 0.960964 0.441124 0.832230 0.027 Uiso 1 1 calc R U . . .
C208 C 0.54516(11) 0.52041(12) 0.80176(13) 0.0211(6) Uani 1 1 d . U . . .
C189 C 0.97398(12) 0.80138(14) 0.60204(14) 0.0258(7) Uani 1 1 d . U . . .
C12 C 0.96356(11) 0.51886(12) 0.79924(13) 0.0191(6) Uani 1 1 d . U . . .
C124 C 0.44294(11) 0.52267(13) 0.68705(13) 0.0216(6) Uani 1 1 d . U . . .
C13 C 0.86173(11) 0.51037(13) 0.60205(13) 0.0220(6) Uani 1 1 d . U . . .
C91 C 0.66076(11) 0.33634(13) 0.89583(13) 0.0217(6) Uani 1 1 d . U . . .
C30 C 0.41268(11) 0.28352(12) 0.70024(13) 0.0197(6) Uani 1 1 d . U . . .
C92 C 0.64890(11) 0.27988(13) 0.89487(13) 0.0221(6) Uani 1 1 d . U . . .
C88 C 0.59916(11) 0.29405(12) 0.79766(13) 0.0192(6) Uani 1 1 d . U . . .
C121 C 0.39475(11) 0.49955(13) 0.80495(13) 0.0206(6) Uani 1 1 d . U . . .
C33 C 0.34923(11) 0.31127(14) 0.59734(13) 0.0235(7) Uani 1 1 d . U . . .
C187 C 0.94804(11) 0.73040(13) 0.65397(13) 0.0220(6) Uani 1 1 d . U . . .
H187 H 0.941754 0.692155 0.659501 0.026 Uiso 1 1 calc R U . . .
C151 C 0.84476(11) 0.08325(13) 0.60157(13) 0.0216(6) Uani 1 1 d . U . . .
C145 C 0.90399(11) 0.04291(12) 0.70243(13) 0.0207(6) Uani 1 1 d . U . . .
C116 C 0.40089(11) 0.53621(12) 0.76527(13) 0.0208(6) Uani 1 1 d . U . . .
C120 C 0.36834(11) 0.50944(13) 0.84341(13) 0.0218(6) Uani 1 1 d . U . . .
C203 C 0.64245(12) 0.56748(14) 0.65436(14) 0.0256(7) Uani 1 1 d . U . . .
C34 C 0.36639(11) 0.25684(13) 0.60409(14) 0.0230(6) Uani 1 1 d D U . . .
C65 C 0.90703(11) 0.25075(12) 0.81157(13) 0.0194(6) Uani 1 1 d . U . . .
C160 C 1.00794(12) 0.08542(13) 0.86692(14) 0.0244(7) Uani 1 1 d . U . . .
H160 H 1.023797 0.120392 0.874964 0.029 Uiso 1 1 calc R U . . .
C14 C 0.99469(12) 0.49216(13) 0.89586(14) 0.0249(7) Uani 1 1 d . U . . .
H14 H 1.000008 0.464597 0.924090 0.030 Uiso 1 1 calc R U . . .
C191 C 0.94820(11) 0.82703(13) 0.68064(13) 0.0229(7) Uani 1 1 d . U . . .
H191 H 0.942511 0.855060 0.704703 0.027 Uiso 1 1 calc R U . . .
C159 C 0.98154(11) 0.07257(12) 0.81348(13) 0.0212(6) Uani 1 1 d . U . . .
H159 H 0.979314 0.099049 0.784767 0.025 Uiso 1 1 calc R U . . .
C16 C 1.00978(11) 0.54670(13) 0.90819(13) 0.0220(6) Uani 1 1 d . U . . .
C38 C 0.46690(11) 0.26968(12) 0.80167(13) 0.0195(6) Uani 1 1 d . U . . .
C17 C 1.00251(12) 0.58731(13) 0.86750(14) 0.0237(7) Uani 1 1 d . U . . .
H17 H 1.013215 0.624550 0.876672 0.028 Uiso 1 1 calc R U . . .
C55 C 0.32177(12) 0.43141(14) 0.68715(15) 0.0270(7) Uani 1 1 d . U . . .
H55 H 0.325074 0.407101 0.717807 0.032 Uiso 1 1 calc R U . . .
C200 C 0.58579(11) 0.53761(13) 0.72325(13) 0.0207(6) Uani 1 1 d . U . . .
C69 C 0.96170(11) 0.23207(13) 0.65698(13) 0.0213(6) Uani 1 1 d . U . . .
H69 H 0.951398 0.194813 0.660011 0.026 Uiso 1 1 calc R U . . .
C131 C 0.33648(11) 0.66884(13) 0.79076(14) 0.0240(7) Uani 1 1 d . U . . .
C40 C 0.50782(11) 0.33968(13) 0.86694(14) 0.0238(7) Uani 1 1 d . U . . .
H40 H 0.519620 0.376714 0.874667 0.029 Uiso 1 1 calc R U . . .
C215 C 0.65052(11) 0.67278(13) 0.70602(14) 0.0235(7) Uani 1 1 d . U . . .
C125 C 0.44857(12) 0.57870(13) 0.67557(14) 0.0255(7) Uani 1 1 d . U . . .
H125 H 0.440736 0.606820 0.698132 0.031 Uiso 1 1 calc R U . . .
C188 C 0.96542(12) 0.74515(14) 0.61017(14) 0.0253(7) Uani 1 1 d . U . . .
H188 H 0.971377 0.717297 0.586103 0.030 Uiso 1 1 calc R U . . .
C204 C 0.62219(11) 0.51423(13) 0.64795(14) 0.0232(7) Uani 1 1 d . U . . .
C128 C 0.47242(12) 0.49699(14) 0.61009(14) 0.0259(7) Uani 1 1 d . U . . .
H128 H 0.480635 0.469114 0.587565 0.031 Uiso 1 1 calc R U . . .
C73 C 0.97422(11) 0.32620(12) 0.69186(13) 0.0213(6) Uani 1 1 d . U . . .
H73 H 0.972823 0.353452 0.718770 0.026 Uiso 1 1 calc R U . . .
C39 C 0.48397(11) 0.32415(13) 0.81305(14) 0.0223(6) Uani 1 1 d . U . . .
H39 H 0.479316 0.350709 0.783977 0.027 Uiso 1 1 calc R U . . .
C18 C 0.84324(12) 0.56413(13) 0.59711(13) 0.0240(7) Uani 1 1 d . U . . .
C97 C 0.52183(11) 0.32196(13) 0.68560(14) 0.0221(6) Uani 1 1 d . U . . .
H97 H 0.524157 0.349441 0.713455 0.026 Uiso 1 1 calc R U . . .
C19 C 0.97949(11) 0.57318(12) 0.81333(13) 0.0209(6) Uani 1 1 d . U . . .
H19 H 0.974496 0.600996 0.785355 0.025 Uiso 1 1 calc R U . . .
C43 C 0.47408(11) 0.23132(13) 0.84538(14) 0.0237(7) Uani 1 1 d . U . . .
H43 H 0.462491 0.194145 0.838087 0.028 Uiso 1 1 calc R U . . .
C158 C 0.95822(11) 0.02136(12) 0.80132(13) 0.0203(6) Uani 1 1 d . U . . .
C96 C 0.54393(11) 0.27022(12) 0.69935(13) 0.0195(6) Uani 1 1 d . U . . .
C163 C 0.96116(12) -0.01694(13) 0.84436(14) 0.0243(7) Uani 1 1 d . U . . .
H163 H 0.944939 -0.051727 0.836673 0.029 Uiso 1 1 calc R U . . .
C75 C 0.84926(11) 0.42018(13) 0.79227(14) 0.0235(7) Uani 1 1 d . U . . .
C119 C 0.34465(11) 0.56081(13) 0.83711(14) 0.0226(6) Uani 1 1 d . U . . .
C101 C 0.54045(12) 0.23027(13) 0.65792(15) 0.0263(7) Uani 1 1 d . U . . .
H101 H 0.555705 0.195055 0.666952 0.032 Uiso 1 1 calc R U . . .
C152 C 0.84159(11) 0.18306(13) 0.65642(14) 0.0237(7) Uani 1 1 d . U . . .
C157 C 0.82334(11) 0.19737(14) 0.70007(15) 0.0271(7) Uani 1 1 d . U . . .
H157 H 0.824537 0.170585 0.728265 0.032 Uiso 1 1 calc R U . . .
C70 C 0.97886(12) 0.24638(13) 0.61295(14) 0.0245(7) Uani 1 1 d . U . . .
H70 H 0.980492 0.219318 0.585960 0.029 Uiso 1 1 calc R U . . .
C190 C 0.96489(12) 0.84221(13) 0.63654(14) 0.0262(7) Uani 1 1 d . U . . .
H190 H 0.970075 0.880544 0.630034 0.031 Uiso 1 1 calc R U . . .
C50 C 0.33975(11) 0.41464(13) 0.64361(14) 0.0241(7) Uani 1 1 d . U . . .
C1A C 0.83473(11) 0.66641(13) 0.64504(14) 0.0245(7) Uani 1 1 d . U . . .
C98 C 0.49644(11) 0.33353(13) 0.63138(14) 0.0237(7) Uani 1 1 d . U . . .
H98 H 0.481357 0.368785 0.621963 0.028 Uiso 1 1 calc R U . . .
C71 C 0.99362(11) 0.30120(13) 0.60914(14) 0.0242(7) Uani 1 1 d . U . . .
C209 C 0.52658(12) 0.57359(13) 0.80483(14) 0.0243(7) Uani 1 1 d . U . . .
H209 H 0.525622 0.600154 0.776518 0.029 Uiso 1 1 calc R U . . .
C100 C 0.51499(12) 0.24154(14) 0.60388(15) 0.0274(7) Uani 1 1 d . U . . .
H100 H 0.512440 0.214151 0.575888 0.033 Uiso 1 1 calc R U . . .
C41 C 0.51426(12) 0.30102(14) 0.90916(14) 0.0249(7) Uani 1 1 d . U . . .
C220 C 0.67113(12) 0.69257(14) 0.75990(14) 0.0258(7) Uani 1 1 d . U . . .
H220 H 0.673689 0.667894 0.790129 0.031 Uiso 1 1 calc R U . . .
C42 C 0.49767(12) 0.24672(14) 0.89870(14) 0.0275(7) Uani 1 1 d . U . . .
H42 H 0.502500 0.220372 0.927973 0.033 Uiso 1 1 calc R U . . .
C162 C 0.98752(12) -0.00453(14) 0.89802(15) 0.0278(7) Uani 1 1 d . U . . .
H162 H 0.989533 -0.030533 0.927076 0.033 Uiso 1 1 calc R U . . .
C129 C 0.45484(11) 0.48187(13) 0.65316(14) 0.0226(6) Uani 1 1 d . U . . .
H129 H 0.450717 0.443365 0.660040 0.027 Uiso 1 1 calc R U . . .
C180 C 0.83791(12) 0.92081(13) 0.79350(14) 0.0236(7) Uani 1 1 d . U . . .
C184 C 0.80096(13) 0.99452(14) 0.72808(15) 0.0298(7) Uani 1 1 d . U . . .
H184 H 0.785805 1.005683 0.691150 0.036 Uiso 1 1 calc R U . . .
C185 C 0.81563(12) 0.93927(14) 0.73950(14) 0.0262(7) Uani 1 1 d . U . . .
H185 H 0.810406 0.913281 0.709887 0.031 Uiso 1 1 calc R U . . .
C72 C 0.99105(12) 0.34098(13) 0.64781(14) 0.0248(7) Uani 1 1 d . U . . .
H72 H 1.000794 0.378372 0.644223 0.030 Uiso 1 1 calc R U . . .
C141 C 0.31053(12) 0.57107(13) 0.86898(14) 0.0257(7) Uani 1 1 d . U . . .
H141 H 0.316286 0.552453 0.903517 0.031 Uiso 1 1 calc R U . . .
C103 C 0.66596(12) 0.43300(13) 0.83692(14) 0.0263(7) Uani 1 1 d . U . . .
C108 C 0.68133(11) 0.44399(14) 0.79024(15) 0.0273(7) Uani 1 1 d . U . . .
H108 H 0.677045 0.415974 0.762540 0.033 Uiso 1 1 calc R U . . .
C161 C 1.01084(12) 0.04641(14) 0.90845(14) 0.0260(7) Uani 1 1 d . U . . .
C99 C 0.49334(12) 0.29305(14) 0.59110(14) 0.0257(7) Uani 1 1 d . U . . .
C126 C 0.46553(12) 0.59427(14) 0.63149(14) 0.0268(7) Uani 1 1 d . U . . .
H126 H 0.468467 0.632689 0.623283 0.032 Uiso 1 1 calc R U . . .
C80 C 0.82936(12) 0.44275(13) 0.73966(15) 0.0256(7) Uani 1 1 d . U . . .
H80 H 0.826029 0.419668 0.708130 0.031 Uiso 1 1 calc R U . . .
C182 C 0.83041(13) 1.01581(14) 0.82428(16) 0.0312(8) Uani 1 1 d . U . . .
H182 H 0.835703 1.042170 0.853593 0.037 Uiso 1 1 calc R U . . .
C51 C 0.33489(12) 0.45244(13) 0.59977(14) 0.0277(7) Uani 1 1 d . U . . .
H51 H 0.346512 0.442379 0.569578 0.033 Uiso 1 1 calc R U . . .
C142 C 0.27245(12) 0.60387(14) 0.85412(15) 0.0271(7) Uani 1 1 d . U . . .
H14A H 0.265182 0.623395 0.819940 0.033 Uiso 1 1 calc R U . . .
H14B H 0.252519 0.607782 0.877671 0.033 Uiso 1 1 calc R U . . .
C169 C 0.81742(12) 0.10890(13) 0.54884(14) 0.0251(7) Uani 1 1 d . U . . .
H169 H 0.788535 0.127260 0.547975 0.030 Uiso 1 1 calc R U . . .
C183 C 0.80846(13) 1.03303(14) 0.77042(16) 0.0308(8) Uani 1 1 d . U . . .
H183 H 0.798758 1.070848 0.762900 0.037 Uiso 1 1 calc R U . . .
C113 C 0.68916(12) 0.36260(13) 0.94777(14) 0.0258(7) Uani 1 1 d . U . . .
H113 H 0.719038 0.378178 0.948286 0.031 Uiso 1 1 calc R U . . .
C127 C 0.47801(12) 0.55309(14) 0.59991(14) 0.0259(7) Uani 1 1 d . U . . .
C86 C 0.78026(12) 0.35520(14) 0.84831(15) 0.0282(7) Uani 1 1 d . U . . .
H86A H 0.774345 0.372382 0.813064 0.034 Uiso 1 1 calc R U . . .
H86B H 0.758519 0.360179 0.869530 0.034 Uiso 1 1 calc R U . . .
C181 C 0.84468(12) 0.96062(14) 0.83580(15) 0.0282(7) Uani 1 1 d . U . . .
H181 H 0.859254 0.949690 0.872941 0.034 Uiso 1 1 calc R U . . .
C136 C 0.34351(12) 0.70386(14) 0.83678(16) 0.0301(7) Uani 1 1 d . U . . .
H136 H 0.356798 0.688859 0.872714 0.036 Uiso 1 1 calc R U . . .
C22 C 0.81914(11) 0.68325(14) 0.69030(15) 0.0261(7) Uani 1 1 d . U . . .
H22 H 0.824290 0.659015 0.721283 0.031 Uiso 1 1 calc R U . . .
C179 C 0.85087(12) 0.81647(14) 0.84714(14) 0.0276(7) Uani 1 1 d . U . . .
C216 C 0.64679(13) 0.71102(15) 0.66280(16) 0.0324(8) Uani 1 1 d . U . . .
H216 H 0.632928 0.699247 0.625763 0.039 Uiso 1 1 calc R U . . .
C153 C 0.84048(13) 0.22433(13) 0.61649(15) 0.0309(8) Uani 1 1 d . U . . .
H153 H 0.852470 0.216024 0.586148 0.037 Uiso 1 1 calc R U . . .
C85 C 0.81877(12) 0.32431(13) 0.86787(14) 0.0251(7) Uani 1 1 d . U . . .
H85 H 0.823264 0.307918 0.903282 0.030 Uiso 1 1 calc R U . . .
C76 C 0.85409(13) 0.45600(13) 0.83792(15) 0.0285(7) Uani 1 1 d . U . . .
H76 H 0.867116 0.441806 0.874234 0.034 Uiso 1 1 calc R U . . .
C79 C 0.81431(12) 0.49827(14) 0.73233(16) 0.0309(8) Uani 1 1 d . U . . .
H79 H 0.800100 0.512305 0.696195 0.037 Uiso 1 1 calc R U . . .
C132 C 0.31589(12) 0.69245(14) 0.73842(15) 0.0283(7) Uani 1 1 d . U . . .
H132 H 0.310563 0.669478 0.706513 0.034 Uiso 1 1 calc R U . . .
C219 C 0.68785(13) 0.74680(14) 0.77049(16) 0.0302(7) Uani 1 1 d . U . . .
H219 H 0.701943 0.758912 0.807357 0.036 Uiso 1 1 calc R U . . .
C210 C 0.50940(12) 0.58816(14) 0.84904(15) 0.0288(7) Uani 1 1 d . U . . .
H210 H 0.496677 0.624427 0.850945 0.035 Uiso 1 1 calc R U . . .
C228 C 0.31484(12) 0.32755(14) 0.54427(14) 0.0270(7) Uani 1 1 d . U . . .
H228 H 0.325191 0.350590 0.519257 0.032 Uiso 1 1 calc R U . . .
C21 C 0.79651(12) 0.73401(15) 0.69135(17) 0.0339(8) Uani 1 1 d . U . . .
H21 H 0.785842 0.744026 0.722257 0.041 Uiso 1 1 calc R U . . .
C54 C 0.29925(12) 0.48276(14) 0.68643(15) 0.0308(8) Uani 1 1 d . U . . .
H54 H 0.286583 0.492709 0.715843 0.037 Uiso 1 1 calc R U . . .
C212 C 0.52973(14) 0.49628(14) 0.88830(15) 0.0313(8) Uani 1 1 d . U . . .
H212 H 0.530799 0.470022 0.916896 0.038 Uiso 1 1 calc R U . . .
C213 C 0.54680(13) 0.48215(13) 0.84422(15) 0.0272(7) Uani 1 1 d . U . . .
H213 H 0.559806 0.445953 0.842811 0.033 Uiso 1 1 calc R U . . .
C52 C 0.31338(14) 0.50440(14) 0.59966(16) 0.0349(8) Uani 1 1 d . U . . .
H52 H 0.311109 0.529620 0.569908 0.042 Uiso 1 1 calc R U . . .
C156 C 0.80343(13) 0.24970(15) 0.70353(17) 0.0370(9) Uani 1 1 d . U . . .
H156 H 0.790373 0.257915 0.733041 0.044 Uiso 1 1 calc R U . . .
C1B C 0.82730(14) 0.70410(14) 0.60083(15) 0.0336(8) Uani 1 1 d . U . . .
H1BA H 0.837452 0.694374 0.569489 0.040 Uiso 1 1 calc R U . . .
C82 C 0.88504(14) 0.24181(15) 0.97053(14) 0.0332(8) Uani 1 1 d . U . . .
H82A H 0.904350 0.275317 0.970793 0.050 Uiso 1 1 calc R U . . .
H82B H 0.902534 0.215638 0.998950 0.050 Uiso 1 1 calc R U . . .
H82C H 0.855307 0.252455 0.978166 0.050 Uiso 1 1 calc R U . . .
C27 C 0.80551(13) 0.57863(14) 0.54570(14) 0.0306(8) Uani 1 1 d . U . . .
H27 H 0.813608 0.602751 0.519840 0.037 Uiso 1 1 calc R U . . .
C211 C 0.51108(13) 0.54933(14) 0.89003(15) 0.0304(8) Uani 1 1 d . U . . .
C217 C 0.66288(14) 0.76558(16) 0.67299(17) 0.0377(9) Uani 1 1 d . U . . .
H217 H 0.659561 0.790919 0.643110 0.045 Uiso 1 1 calc R U . . .
C138 C 0.37934(14) 0.49033(17) 0.96826(15) 0.0366(9) Uani 1 1 d . U . . .
H13A H 0.394785 0.526481 0.967026 0.055 Uiso 1 1 calc R U . . .
H13B H 0.400351 0.466452 0.996336 0.055 Uiso 1 1 calc R U . . .
H13C H 0.349525 0.496290 0.977612 0.055 Uiso 1 1 calc R U . . .
C77 C 0.84014(14) 0.51172(14) 0.83068(17) 0.0355(8) Uani 1 1 d . U . . .
H77 H 0.844285 0.535426 0.861916 0.043 Uiso 1 1 calc R U . . .
C170 C 0.83052(14) 0.10803(16) 0.50252(15) 0.0341(8) Uani 1 1 d . U . . .
H17A H 0.859201 0.090034 0.501920 0.041 Uiso 1 1 calc R U . . .
H17B H 0.811186 0.125406 0.470052 0.041 Uiso 1 1 calc R U . . .
C107 C 0.70264(13) 0.49434(15) 0.78280(18) 0.0387(9) Uani 1 1 d . U . . .
H107 H 0.712877 0.500313 0.750761 0.046 Uiso 1 1 calc R U . . .
C78 C 0.82004(13) 0.53297(14) 0.77767(17) 0.0348(8) Uani 1 1 d . U . . .
H78 H 0.810356 0.571028 0.772747 0.042 Uiso 1 1 calc R U . . .
C135 C 0.33141(14) 0.76009(15) 0.83090(18) 0.0372(9) Uani 1 1 d . U . . .
H135 H 0.337145 0.783478 0.862560 0.045 Uiso 1 1 calc R U . . .
C83 C 0.80979(13) 0.17792(15) 0.87830(17) 0.0357(9) Uani 1 1 d . U . . .
H83A H 0.786734 0.208342 0.874744 0.054 Uiso 1 1 calc R U . . .
H83B H 0.805702 0.150875 0.905794 0.054 Uiso 1 1 calc R U . . .
H83C H 0.804696 0.159172 0.842547 0.054 Uiso 1 1 calc R U . . .
C134 C 0.31092(13) 0.78218(15) 0.77868(18) 0.0363(9) Uani 1 1 d . U . . .
H134 H 0.302176 0.820580 0.774748 0.044 Uiso 1 1 calc R U . . .
C114 C 0.67594(14) 0.36589(15) 0.99333(15) 0.0356(8) Uani 1 1 d . U . . .
H11A H 0.646284 0.350756 0.994302 0.043 Uiso 1 1 calc R U . . .
H11B H 0.696044 0.383396 1.025232 0.043 Uiso 1 1 calc R U . . .
C139 C 0.41343(14) 0.40097(16) 0.90449(17) 0.0367(9) Uani 1 1 d . U . . .
H13D H 0.406005 0.378766 0.870457 0.055 Uiso 1 1 calc R U . . .
H13E H 0.414552 0.376388 0.935929 0.055 Uiso 1 1 calc R U . . .
H13F H 0.444307 0.419222 0.910052 0.055 Uiso 1 1 calc R U . . .
C222 C 0.69682(13) 0.43287(16) 0.62955(18) 0.0375(9) Uani 1 1 d . U . . .
H22C H 0.718765 0.464171 0.631298 0.056 Uiso 1 1 calc R U . . .
H22D H 0.703723 0.403180 0.606156 0.056 Uiso 1 1 calc R U . . .
H22E H 0.700668 0.418244 0.666843 0.056 Uiso 1 1 calc R U . . .
C53 C 0.29528(13) 0.51953(14) 0.64258(16) 0.0337(8) Uani 1 1 d . U . . .
H53 H 0.280244 0.554808 0.642133 0.040 Uiso 1 1 calc R U . . .
C84 C 0.91468(14) 0.14852(15) 0.90728(16) 0.0351(9) Uani 1 1 d . U . . .
H84A H 0.906901 0.127156 0.872722 0.053 Uiso 1 1 calc R U . . .
H84B H 0.912912 0.123883 0.937687 0.053 Uiso 1 1 calc R U . . .
H84C H 0.946874 0.163698 0.914783 0.053 Uiso 1 1 calc R U . . .
C133 C 0.30316(13) 0.74847(15) 0.73228(18) 0.0353(8) Uani 1 1 d . U . . .
H133 H 0.289234 0.763634 0.696551 0.042 Uiso 1 1 calc R U . . .
C223 C 0.59313(13) 0.39690(15) 0.59407(16) 0.0333(8) Uani 1 1 d . U . . .
H22F H 0.600133 0.377709 0.629803 0.050 Uiso 1 1 calc R U . . .
H22G H 0.597526 0.370838 0.565931 0.050 Uiso 1 1 calc R U . . .
H22H H 0.560235 0.410212 0.583610 0.050 Uiso 1 1 calc R U . . .
C218 C 0.68377(14) 0.78324(15) 0.72656(17) 0.0352(8) Uani 1 1 d . U . . .
H218 H 0.695367 0.820454 0.733323 0.042 Uiso 1 1 calc R U . . .
C140 C 0.30658(13) 0.42139(16) 0.87876(19) 0.0398(9) Uani 1 1 d . U . . .
H14C H 0.282145 0.449776 0.877213 0.060 Uiso 1 1 calc R U . . .
H14D H 0.305219 0.392855 0.906166 0.060 Uiso 1 1 calc R U . . .
H14E H 0.301004 0.403802 0.842392 0.060 Uiso 1 1 calc R U . . .
C154 C 0.82212(15) 0.27700(15) 0.62075(18) 0.0422(10) Uani 1 1 d . U . . .
H154 H 0.822741 0.304796 0.594040 0.051 Uiso 1 1 calc R U . . .
C24 C 0.78976(13) 0.41811(14) 0.54535(17) 0.0350(8) Uani 1 1 d . U . . .
H24A H 0.791946 0.406036 0.583100 0.052 Uiso 1 1 calc R U . . .
H24B H 0.785267 0.385340 0.521047 0.052 Uiso 1 1 calc R U . . .
H24C H 0.762764 0.443608 0.532296 0.052 Uiso 1 1 calc R U . . .
C225 C 0.67649(14) 0.58213(17) 0.62357(17) 0.0405(9) Uani 1 1 d . U . . .
H225 H 0.668978 0.571072 0.585914 0.049 Uiso 1 1 calc R U . . .
C194 C 0.90927(14) 0.65019(16) 0.90807(17) 0.0374(9) Uani 1 1 d . U . . .
H19A H 0.904552 0.629401 0.873452 0.056 Uiso 1 1 calc R U . . .
H19B H 0.907720 0.624279 0.937626 0.056 Uiso 1 1 calc R U . . .
H19C H 0.940402 0.668459 0.917729 0.056 Uiso 1 1 calc R U . . .
C28 C 0.76176(13) 0.56011(15) 0.53397(16) 0.0351(8) Uani 1 1 d . U . . .
H28A H 0.752579 0.535920 0.559016 0.042 Uiso 1 1 calc R U . . .
H28B H 0.739248 0.570870 0.500437 0.042 Uiso 1 1 calc R U . . .
C195 C 0.80291(14) 0.67239(17) 0.86573(19) 0.0422(10) Uani 1 1 d . U . . .
H19D H 0.777919 0.700059 0.864073 0.063 Uiso 1 1 calc R U . . .
H19E H 0.798085 0.639898 0.887233 0.063 Uiso 1 1 calc R U . . .
H19F H 0.801687 0.660445 0.828198 0.063 Uiso 1 1 calc R U . . .
C224 C 0.62525(15) 0.48515(17) 0.52755(16) 0.0388(9) Uani 1 1 d . U . . .
H22I H 0.597921 0.510516 0.517966 0.058 Uiso 1 1 calc R U . . .
H22J H 0.619460 0.453747 0.501492 0.058 Uiso 1 1 calc R U . . .
H22K H 0.653729 0.505436 0.525614 0.058 Uiso 1 1 calc R U . . .
B2 B 0.85784(13) 0.60730(15) 0.64466(15) 0.0209(7) Uani 1 1 d . U . . .
C1D C 0.80546(16) 0.75515(16) 0.60199(18) 0.0453(10) Uani 1 1 d . U . . .
H1D H 0.801307 0.780278 0.571811 0.054 Uiso 1 1 calc R U . . .
B4 B 0.86024(13) 0.12203(14) 0.65283(16) 0.0211(7) Uani 1 1 d . U . . .
B1 B 0.85685(13) 0.85872(15) 0.80297(16) 0.0234(7) Uani 1 1 d . U . . .
C196 C 0.86459(16) 0.72936(17) 0.97028(16) 0.0421(10) Uani 1 1 d . U . . .
H19G H 0.890747 0.756086 0.982782 0.063 Uiso 1 1 calc R U . . .
H19H H 0.869806 0.697429 0.995688 0.063 Uiso 1 1 calc R U . . .
H19I H 0.834595 0.747725 0.969582 0.063 Uiso 1 1 calc R U . . .
C110 C 0.67948(16) 0.15690(15) 0.91956(18) 0.0471(11) Uani 1 1 d . U . . .
H11C H 0.647100 0.142158 0.906298 0.071 Uiso 1 1 calc R U . . .
H11D H 0.698937 0.131334 0.947215 0.071 Uiso 1 1 calc R U . . .
H11E H 0.693100 0.160286 0.888474 0.071 Uiso 1 1 calc R U . . .
B6 B 0.63192(13) 0.61071(15) 0.69586(16) 0.0232(7) Uani 1 1 d . U . . .
C25 C 0.89401(14) 0.40154(17) 0.55675(16) 0.0406(9) Uani 1 1 d . U . . .
H25A H 0.924572 0.420400 0.561809 0.061 Uiso 1 1 calc R U . . .
H25B H 0.888034 0.376359 0.524857 0.061 Uiso 1 1 calc R U . . .
H25C H 0.894779 0.379860 0.589960 0.061 Uiso 1 1 calc R U . . .
C26 C 0.83942(15) 0.48564(18) 0.47473(15) 0.0408(9) Uani 1 1 d . U . . .
H26A H 0.807724 0.502035 0.460381 0.061 Uiso 1 1 calc R U . . .
H26B H 0.843805 0.456171 0.449609 0.061 Uiso 1 1 calc R U . . .
H26C H 0.863474 0.514787 0.477581 0.061 Uiso 1 1 calc R U . . .
C104 C 0.67264(17) 0.47581(15) 0.87623(17) 0.0453(10) Uani 1 1 d . U . . .
H104 H 0.662913 0.470228 0.908675 0.054 Uiso 1 1 calc R U . . .
C166 C 0.82428(17) -0.09641(15) 0.58314(18) 0.0475(11) Uani 1 1 d . U . . .
H16A H 0.856577 -0.111400 0.596363 0.071 Uiso 1 1 calc R U . . .
H16B H 0.804416 -0.122403 0.556316 0.071 Uiso 1 1 calc R U . . .
H16C H 0.811062 -0.091799 0.614430 0.071 Uiso 1 1 calc R U . . .
B5 B 0.64542(13) 0.37328(15) 0.84321(15) 0.0214(7) Uani 1 1 d . U . . .
B8 B 0.36266(13) 0.35520(15) 0.64518(16) 0.0237(7) Uani 1 1 d . U . . .
C20 C 0.78966(14) 0.76997(16) 0.64655(19) 0.0434(10) Uani 1 1 d . U . . .
H20 H 0.774075 0.804812 0.646590 0.052 Uiso 1 1 calc R U . . .
C155 C 0.80284(15) 0.28968(16) 0.66354(19) 0.0445(10) Uani 1 1 d . U . . .
H155 H 0.789338 0.325507 0.665412 0.053 Uiso 1 1 calc R U . . .
C197 C 0.82372(17) 0.83319(17) 0.88616(19) 0.0481(11) Uani 1 1 d . U . . .
H197 H 0.836779 0.823589 0.923961 0.058 Uiso 1 1 calc R U . . .
C167 C 0.76239(15) -0.00734(17) 0.5194(2) 0.0471(11) Uani 1 1 d . U . . .
H16D H 0.750147 0.008987 0.548219 0.071 Uiso 1 1 calc R U . . .
H16E H 0.743838 -0.040700 0.504182 0.071 Uiso 1 1 calc R U . . .
H16F H 0.759848 0.020149 0.489839 0.071 Uiso 1 1 calc R U . . .
B3 B 0.86716(13) 0.35778(14) 0.80009(15) 0.0204(7) Uani 1 1 d . U . . .
C226 C 0.71719(15) 0.60984(18) 0.6446(2) 0.0500(12) Uani 1 1 d . U . . .
B7 B 0.35334(13) 0.60579(15) 0.79612(16) 0.0231(7) Uani 1 1 d . U . . .
C198 C 0.78324(17) 0.86010(19) 0.8725(2) 0.0548(12) Uani 1 1 d . U . . .
H19J H 0.769014 0.870464 0.835151 0.066 Uiso 1 1 calc R U . . .
H19K H 0.768103 0.869272 0.900034 0.066 Uiso 1 1 calc R U . . .
C106 C 0.70864(17) 0.53530(17) 0.82254(19) 0.0558(13) Uani 1 1 d . U . . .
H106 H 0.723383 0.569746 0.818277 0.067 Uiso 1 1 calc R U . . .
C105 C 0.6932(2) 0.52617(17) 0.86855(19) 0.0620(14) Uani 1 1 d . U . . .
H105 H 0.696729 0.554921 0.895425 0.074 Uiso 1 1 calc R U . . .
C111 C 0.74235(16) 0.24681(18) 0.9802(2) 0.0596(14) Uani 1 1 d . U . . .
H11F H 0.752174 0.269974 0.953330 0.089 Uiso 1 1 calc R U . . .
H11G H 0.761796 0.212818 0.987805 0.089 Uiso 1 1 calc R U . . .
H11H H 0.746559 0.267946 1.014550 0.089 Uiso 1 1 calc R U . . .
C168 C 0.8565(2) -0.0365(2) 0.4950(2) 0.0684(16) Uani 1 1 d . U . . .
H16G H 0.850628 -0.003798 0.470610 0.103 Uiso 1 1 calc R U . . .
H16H H 0.844453 -0.070203 0.473459 0.103 Uiso 1 1 calc R U . . .
H16I H 0.890734 -0.040448 0.512361 0.103 Uiso 1 1 calc R U . . .
C233 C 0.6482(2) 0.2203(2) 1.0056(3) 0.0827(19) Uani 1 1 d . U . . .
H23J H 0.653094 0.254523 1.027895 0.124 Uiso 1 1 calc R U . . .
H23K H 0.661399 0.188259 1.029202 0.124 Uiso 1 1 calc R U . . .
H23L H 0.614172 0.214500 0.988630 0.124 Uiso 1 1 calc R U . . .
C231 C 0.2812(3) 0.1928(5) 0.5424(5) 0.055(3) Uiso 0.464(8) 1 d D U P A 1
H23A H 0.264093 0.228023 0.531072 0.083 Uiso 0.464(8) 1 calc R U P A 1
H23B H 0.278925 0.182063 0.579036 0.083 Uiso 0.464(8) 1 calc R U P A 1
H23C H 0.267228 0.163412 0.515686 0.083 Uiso 0.464(8) 1 calc R U P A 1
C230 C 0.3586(4) 0.2041(5) 0.4829(4) 0.063(3) Uiso 0.464(8) 1 d D U P A 1
H23D H 0.344781 0.238276 0.463429 0.094 Uiso 0.464(8) 1 calc R U P A 1
H23E H 0.343337 0.171308 0.461781 0.094 Uiso 0.464(8) 1 calc R U P A 1
H23F H 0.392692 0.203175 0.486745 0.094 Uiso 0.464(8) 1 calc R U P A 1
C229 C 0.2697(3) 0.3106(3) 0.5308(3) 0.106(2) Uani 1 1 d . U . . .
H22A H 0.258890 0.287598 0.555402 0.127 Uiso 1 1 calc R U . . .
H22B H 0.248358 0.321663 0.496488 0.127 Uiso 1 1 calc R U . . .
C232 C 0.3688(3) 0.1285(4) 0.5825(4) 0.050(3) Uiso 0.464(8) 1 d D U P A 1
H23G H 0.358047 0.098331 0.555461 0.075 Uiso 0.464(8) 1 calc R U P A 1
H23H H 0.354283 0.123951 0.612662 0.075 Uiso 0.464(8) 1 calc R U P A 1
H23I H 0.403469 0.126853 0.597301 0.075 Uiso 0.464(8) 1 calc R U P A 1
C2 C 0.3439(3) 0.2287(3) 0.4778(3) 0.0386(19) Uiso 0.536(8) 1 d D U P A 2
H2A H 0.340175 0.198191 0.450906 0.058 Uiso 0.536(8) 1 calc R U P A 2
H2B H 0.374026 0.248039 0.481240 0.058 Uiso 0.536(8) 1 calc R U P A 2
H2C H 0.317601 0.255228 0.465182 0.058 Uiso 0.536(8) 1 calc R U P A 2
Si9A Si 0.34370(9) 0.19624(11) 0.55378(12) 0.0251(6) Uiso 0.536(8) 1 d D U P A 2
C1 C 0.2905(3) 0.1671(4) 0.5468(4) 0.0413(19) Uiso 0.536(8) 1 d D U P A 2
H1A H 0.289699 0.150826 0.582208 0.062 Uiso 0.536(8) 1 calc R U P A 2
H1B H 0.284989 0.137620 0.518707 0.062 Uiso 0.536(8) 1 calc R U P A 2
H1C H 0.265799 0.195732 0.535554 0.062 Uiso 0.536(8) 1 calc R U P A 2
C3 C 0.3961(3) 0.1465(3) 0.5599(3) 0.042(2) Uiso 0.536(8) 1 d D U P A 2
H3A H 0.399601 0.121910 0.591862 0.062 Uiso 0.536(8) 1 calc R U P A 2
H3B H 0.425205 0.168406 0.564709 0.062 Uiso 0.536(8) 1 calc R U P A 2
H3C H 0.390260 0.123898 0.526258 0.062 Uiso 0.536(8) 1 calc R U P A 2

loop_
_atom_site_aniso_label
_atom_site_aniso_U_11
_atom_site_aniso_U_22
_atom_site_aniso_U_33
_atom_site_aniso_U_23
_atom_site_aniso_U_13
_atom_site_aniso_U_12
Cl16 0.0398(5) 0.0365(4) 0.0167(4) -0.0061(3) 0.0045(4) -0.0025(4)
Cl44 0.0424(5) 0.0427(5) 0.0206(4) -0.0067(4) 0.0060(4) -0.0024(4)
Cl74 0.0408(5) 0.0421(5) 0.0284(5) 0.0108(4) 0.0178(4) 0.0006(4)
Cl10 0.0440(5) 0.0484(5) 0.0190(4) 0.0030(4) 0.0050(4) 0.0000(4)
Cl13 0.0462(5) 0.0425(5) 0.0283(5) 0.0052(4) 0.0185(4) -0.0044(4)
Cl1 0.0461(5) 0.0452(5) 0.0179(4) -0.0028(4) 0.0059(4) 0.0004(4)
Cl19 0.0535(6) 0.0425(5) 0.0277(5) 0.0054(4) 0.0226(4) -0.0035(4)
Si5 0.0294(5) 0.0204(4) 0.0203(4) 0.0045(3) 0.0108(4) 0.0033(3)
Si4 0.0254(4) 0.0259(4) 0.0194(4) 0.0044(3) 0.0083(4) 0.0010(3)
Cl21 0.0588(6) 0.0431(5) 0.0386(5) -0.0104(4) 0.0309(5) -0.0008(4)
Si3 0.0338(5) 0.0225(4) 0.0204(4) -0.0039(4) 0.0067(4) -0.0043(4)
Si6 0.0299(5) 0.0262(4) 0.0163(4) -0.0056(3) 0.0039(4) -0.0015(4)
Si1 0.0266(5) 0.0265(5) 0.0265(5) 0.0077(4) 0.0114(4) 0.0052(4)
Si2 0.0251(4) 0.0295(5) 0.0223(5) -0.0061(4) 0.0095(4) -0.0029(4)
Si7 0.0385(5) 0.0255(5) 0.0202(5) 0.0051(4) 0.0084(4) 0.0067(4)
O151 0.0289(11) 0.0173(10) 0.0167(11) 0.0010(8) 0.0093(9) 0.0009(8)
O149 0.0266(11) 0.0174(10) 0.0166(11) 0.0013(8) 0.0094(9) 0.0018(8)
O150 0.0314(12) 0.0178(10) 0.0139(10) -0.0016(8) 0.0033(9) -0.0015(8)
O148 0.0314(12) 0.0160(10) 0.0206(11) -0.0003(9) 0.0034(10) 0.0018(9)
O153 0.0289(12) 0.0207(11) 0.0221(12) 0.0026(9) 0.0045(10) 0.0000(9)
O152 0.0258(11) 0.0201(10) 0.0179(11) -0.0011(8) 0.0080(9) 0.0002(8)
O154 0.0299(12) 0.0200(10) 0.0193(11) -0.0014(9) 0.0050(10) 0.0019(9)
O155 0.0300(12) 0.0190(10) 0.0216(11) 0.0024(9) 0.0124(10) 0.0046(9)
N61 0.0280(14) 0.0164(12) 0.0191(13) 0.0017(10) 0.0070(11) -0.0005(10)
N172 0.0280(14) 0.0180(12) 0.0184(13) 0.0020(10) 0.0075(11) 0.0028(10)
N 0.0253(13) 0.0201(13) 0.0192(13) 0.0016(10) 0.0099(11) 0.0021(10)
N1 0.0249(13) 0.0187(12) 0.0163(13) -0.0004(10) 0.0066(11) -0.0004(10)
N89 0.0247(13) 0.0163(12) 0.0164(13) 0.0004(10) 0.0027(11) 0.0009(10)
N203 0.0289(14) 0.0232(13) 0.0215(14) 0.0009(11) 0.0081(12) -0.0002(11)
N144 0.0262(13) 0.0126(11) 0.0198(13) -0.0020(10) 0.0051(11) -0.0011(10)
N31 0.0245(13) 0.0156(12) 0.0203(13) -0.0009(10) 0.0042(11) 0.0007(10)
N147 0.0285(14) 0.0173(12) 0.0201(13) 0.0015(10) 0.0035(11) 0.0011(10)
N117 0.0288(14) 0.0181(12) 0.0197(13) 0.0015(10) 0.0101(11) 0.0025(10)
N2 0.0250(13) 0.0181(12) 0.0180(13) 0.0008(10) 0.0079(11) 0.0003(10)
N3 0.0261(13) 0.0154(12) 0.0165(13) -0.0003(10) 0.0060(11) -0.0033(10)
N4 0.0264(13) 0.0224(13) 0.0177(13) -0.0016(10) 0.0110(11) 0.0003(10)
N202 0.0290(14) 0.0190(12) 0.0130(12) -0.0014(10) 0.0032(11) -0.0014(10)
N5 0.0251(13) 0.0211(13) 0.0232(14) -0.0016(11) 0.0036(11) -0.0010(10)
N201 0.0270(13) 0.0176(12) 0.0214(14) -0.0022(10) 0.0101(11) 0.0001(10)
C59 0.0199(14) 0.0159(13) 0.0195(15) -0.0031(11) 0.0047(12) -0.0006(11)
C60 0.0212(14) 0.0157(13) 0.0190(15) -0.0020(11) 0.0039(12) -0.0002(11)
C174 0.0213(14) 0.0166(13) 0.0164(14) -0.0016(11) 0.0028(12) -0.0004(11)
C9 0.0218(14) 0.0156(13) 0.0160(14) 0.0017(11) 0.0034(12) -0.0016(11)
C186 0.0202(14) 0.0186(14) 0.0142(14) 0.0023(11) 0.0027(12) 0.0015(11)
C29 0.0225(15) 0.0190(14) 0.0200(15) 0.0032(12) 0.0077(13) 0.0011(11)
C177 0.0232(15) 0.0160(13) 0.0169(15) -0.0019(11) 0.0037(12) -0.0005(11)
C199 0.0225(15) 0.0191(14) 0.0159(14) 0.0017(11) 0.0043(12) 0.0021(11)
C146 0.0224(15) 0.0163(13) 0.0217(15) 0.0017(12) 0.0073(13) 0.0003(11)
C10 0.0241(15) 0.0166(13) 0.0180(15) 0.0008(12) 0.0062(12) -0.0024(11)
C173 0.0240(15) 0.0160(13) 0.0189(15) -0.0014(12) 0.0053(12) 0.0008(11)
C64 0.0250(15) 0.0200(14) 0.0156(14) -0.0027(12) 0.0053(12) -0.0005(12)
C87 0.0206(14) 0.0194(14) 0.0209(15) -0.0025(12) 0.0069(12) -0.0020(11)
C205 0.0199(14) 0.0200(14) 0.0174(15) 0.0012(12) 0.0021(12) 0.0000(11)
C93 0.0235(15) 0.0162(14) 0.0206(15) -0.0006(12) 0.0060(13) 0.0002(11)
C35 0.0210(15) 0.0209(14) 0.0225(16) -0.0003(12) 0.0063(13) -0.0008(11)
C150 0.0248(15) 0.0182(14) 0.0182(15) -0.0003(12) 0.0087(12) -0.0020(11)
C11 0.0259(15) 0.0168(14) 0.0159(14) 0.0017(11) 0.0073(12) -0.0026(11)
C68 0.0209(14) 0.0170(13) 0.0166(14) 0.0020(11) 0.0038(12) 0.0024(11)
C115 0.0216(14) 0.0179(14) 0.0192(15) -0.0008(12) 0.0054(12) 0.0009(11)
C178 0.0234(15) 0.0259(15) 0.0174(15) 0.0012(12) 0.0064(13) 0.0009(12)
C149 0.0259(15) 0.0158(13) 0.0192(15) 0.0005(11) 0.0076(13) -0.0002(11)
C63 0.0273(16) 0.0206(14) 0.0169(15) -0.0030(12) 0.0066(13) 0.0007(12)
C15 0.0307(16) 0.0157(14) 0.0188(15) 0.0022(12) 0.0040(13) -0.0014(12)
C208 0.0222(15) 0.0207(14) 0.0214(16) 0.0004(12) 0.0080(13) -0.0026(11)
C189 0.0317(17) 0.0267(16) 0.0198(16) 0.0025(13) 0.0084(14) 0.0019(13)
C12 0.0219(14) 0.0184(14) 0.0168(15) 0.0017(11) 0.0052(12) 0.0016(11)
C124 0.0227(15) 0.0219(15) 0.0196(15) -0.0005(12) 0.0048(13) 0.0014(12)
C13 0.0273(16) 0.0252(15) 0.0137(14) 0.0011(12) 0.0061(13) -0.0036(12)
C91 0.0231(15) 0.0206(14) 0.0215(16) -0.0029(12) 0.0065(13) 0.0020(12)
C30 0.0208(14) 0.0181(14) 0.0199(15) 0.0017(12) 0.0055(12) -0.0001(11)
C92 0.0234(15) 0.0248(15) 0.0200(15) 0.0005(12) 0.0094(13) 0.0021(12)
C88 0.0200(14) 0.0180(14) 0.0189(15) -0.0007(12) 0.0042(12) 0.0009(11)
C121 0.0249(15) 0.0188(14) 0.0189(15) -0.0010(12) 0.0074(13) 0.0030(12)
C33 0.0220(15) 0.0290(16) 0.0201(16) -0.0003(13) 0.0068(13) -0.0014(12)
C187 0.0289(16) 0.0165(14) 0.0205(16) 0.0001(12) 0.0069(13) 0.0009(12)
C151 0.0217(15) 0.0221(15) 0.0215(16) 0.0017(12) 0.0068(13) -0.0015(12)
C145 0.0212(14) 0.0169(14) 0.0231(16) 0.0024(12) 0.0050(13) -0.0007(11)
C116 0.0242(15) 0.0176(14) 0.0208(15) 0.0003(12) 0.0069(13) 0.0020(11)
C120 0.0259(15) 0.0207(14) 0.0174(15) 0.0010(12) 0.0038(13) 0.0017(12)
C203 0.0248(16) 0.0279(16) 0.0245(17) -0.0064(13) 0.0078(14) -0.0055(13)
C34 0.0232(15) 0.0232(15) 0.0235(16) -0.0014(12) 0.0084(13) -0.0019(12)
C65 0.0248(15) 0.0153(13) 0.0179(15) -0.0001(11) 0.0058(12) 0.0013(11)
C160 0.0296(16) 0.0198(15) 0.0254(17) -0.0032(13) 0.0107(14) 0.0009(12)
C14 0.0316(17) 0.0233(15) 0.0193(16) 0.0044(13) 0.0065(14) 0.0046(13)
C191 0.0309(17) 0.0197(14) 0.0195(16) 0.0005(12) 0.0095(14) 0.0025(12)
C159 0.0271(16) 0.0180(14) 0.0203(16) 0.0036(12) 0.0094(13) 0.0031(12)
C16 0.0233(15) 0.0257(15) 0.0169(15) -0.0012(12) 0.0054(13) 0.0019(12)
C38 0.0213(14) 0.0187(14) 0.0198(15) 0.0004(12) 0.0077(12) 0.0017(11)
C17 0.0286(16) 0.0196(15) 0.0239(17) -0.0039(13) 0.0089(14) -0.0019(12)
C55 0.0248(16) 0.0264(16) 0.0269(17) -0.0009(13) 0.0025(14) 0.0027(13)
C200 0.0230(15) 0.0191(14) 0.0204(15) -0.0002(12) 0.0069(13) 0.0010(11)
C69 0.0279(16) 0.0178(14) 0.0187(15) -0.0016(12) 0.0077(13) 0.0018(12)
C131 0.0247(15) 0.0221(15) 0.0265(17) -0.0007(13) 0.0095(13) 0.0012(12)
C40 0.0265(16) 0.0231(15) 0.0232(16) -0.0037(13) 0.0093(14) -0.0019(12)
C215 0.0247(15) 0.0219(15) 0.0262(17) -0.0006(13) 0.0110(13) 0.0000(12)
C125 0.0317(17) 0.0212(15) 0.0244(17) -0.0036(13) 0.0094(14) 0.0019(13)
C188 0.0318(17) 0.0248(16) 0.0195(16) -0.0025(13) 0.0075(14) 0.0023(13)
C204 0.0204(15) 0.0264(15) 0.0229(16) -0.0051(13) 0.0064(13) -0.0004(12)
C128 0.0293(17) 0.0284(16) 0.0213(16) -0.0017(13) 0.0091(14) 0.0024(13)
C73 0.0254(15) 0.0183(14) 0.0208(16) -0.0008(12) 0.0076(13) -0.0001(12)
C39 0.0256(16) 0.0215(15) 0.0211(16) 0.0023(12) 0.0088(13) 0.0001(12)
C18 0.0297(16) 0.0230(15) 0.0186(15) 0.0037(12) 0.0060(13) -0.0043(12)
C97 0.0241(15) 0.0214(15) 0.0215(16) -0.0026(12) 0.0077(13) -0.0006(12)
C19 0.0266(15) 0.0182(14) 0.0193(15) 0.0012(12) 0.0089(13) -0.0006(12)
C43 0.0283(16) 0.0196(15) 0.0223(16) 0.0018(12) 0.0057(13) 0.0002(12)
C158 0.0213(14) 0.0197(14) 0.0192(15) 0.0025(12) 0.0045(12) 0.0046(11)
C96 0.0204(14) 0.0177(14) 0.0210(15) -0.0004(12) 0.0069(12) -0.0037(11)
C163 0.0294(16) 0.0175(14) 0.0246(17) 0.0047(12) 0.0056(14) 0.0015(12)
C75 0.0253(15) 0.0206(15) 0.0254(16) -0.0001(13) 0.0087(13) -0.0002(12)
C119 0.0267(16) 0.0206(14) 0.0201(15) -0.0008(12) 0.0060(13) 0.0015(12)
C101 0.0292(17) 0.0197(15) 0.0283(18) -0.0028(13) 0.0054(14) -0.0008(12)
C152 0.0221(15) 0.0197(15) 0.0256(17) 0.0002(12) 0.0005(13) -0.0026(12)
C157 0.0234(16) 0.0252(16) 0.0289(18) -0.0030(14) 0.0015(14) -0.0010(12)
C70 0.0301(17) 0.0244(15) 0.0204(16) -0.0003(13) 0.0095(14) 0.0039(13)
C190 0.0343(17) 0.0219(15) 0.0226(16) 0.0043(13) 0.0082(14) -0.0026(13)
C50 0.0212(15) 0.0244(15) 0.0242(16) -0.0005(13) 0.0027(13) -0.0004(12)
C1A 0.0227(15) 0.0225(15) 0.0233(16) 0.0025(13) -0.0017(13) -0.0028(12)
C98 0.0246(16) 0.0230(15) 0.0243(17) 0.0032(13) 0.0084(13) 0.0013(12)
C71 0.0226(15) 0.0274(16) 0.0238(16) 0.0046(13) 0.0084(13) 0.0034(12)
C209 0.0282(16) 0.0198(15) 0.0248(17) -0.0013(12) 0.0074(14) -0.0021(12)
C100 0.0309(17) 0.0254(16) 0.0252(17) -0.0079(13) 0.0069(14) -0.0035(13)
C41 0.0258(16) 0.0298(16) 0.0206(16) -0.0041(13) 0.0087(13) 0.0027(13)
C220 0.0288(16) 0.0250(16) 0.0256(17) 0.0003(13) 0.0110(14) -0.0006(13)
C42 0.0335(18) 0.0282(16) 0.0208(16) 0.0041(13) 0.0077(14) 0.0033(13)
C162 0.0345(18) 0.0261(16) 0.0250(17) 0.0097(13) 0.0119(15) 0.0044(13)
C129 0.0263(16) 0.0202(15) 0.0211(16) -0.0006(12) 0.0063(13) 0.0011(12)
C180 0.0268(16) 0.0224(15) 0.0239(16) 0.0010(13) 0.0112(13) 0.0030(12)
C184 0.0354(18) 0.0281(17) 0.0270(18) 0.0060(14) 0.0103(15) 0.0054(14)
C185 0.0327(17) 0.0249(16) 0.0206(16) -0.0015(13) 0.0068(14) 0.0036(13)
C72 0.0294(16) 0.0218(15) 0.0233(16) 0.0043(13) 0.0075(14) -0.0015(12)
C141 0.0324(17) 0.0256(16) 0.0200(16) 0.0014(13) 0.0090(14) 0.0018(13)
C103 0.0291(16) 0.0203(15) 0.0239(16) 0.0005(13) -0.0017(14) 0.0009(12)
C108 0.0226(16) 0.0246(16) 0.0301(18) 0.0045(14) -0.0002(14) 0.0008(12)
C161 0.0295(16) 0.0274(16) 0.0222(16) 0.0011(13) 0.0093(14) 0.0052(13)
C99 0.0273(16) 0.0326(17) 0.0184(16) 0.0014(13) 0.0088(13) -0.0058(13)
C126 0.0327(17) 0.0220(15) 0.0258(17) 0.0041(13) 0.0086(14) -0.0014(13)
C80 0.0279(16) 0.0227(15) 0.0277(17) 0.0035(13) 0.0103(14) 0.0011(13)
C182 0.0424(19) 0.0221(16) 0.0318(19) -0.0067(14) 0.0148(16) 0.0018(14)
C51 0.0318(17) 0.0247(16) 0.0231(17) 0.0005(13) 0.0020(14) 0.0008(13)
C142 0.0280(17) 0.0298(17) 0.0249(18) -0.0005(14) 0.0096(15) 0.0029(13)
C169 0.0260(16) 0.0237(15) 0.0238(17) 0.0011(13) 0.0043(14) -0.0007(12)
C183 0.0351(18) 0.0208(15) 0.039(2) 0.0050(14) 0.0145(16) 0.0067(13)
C113 0.0290(17) 0.0236(15) 0.0233(17) -0.0022(13) 0.0052(14) 0.0036(13)
C127 0.0253(16) 0.0316(17) 0.0195(16) 0.0038(13) 0.0045(13) -0.0035(13)
C86 0.0292(17) 0.0297(17) 0.0277(18) -0.0018(14) 0.0110(15) 0.0004(14)
C181 0.0344(18) 0.0279(16) 0.0243(17) -0.0014(14) 0.0116(14) 0.0039(14)
C136 0.0320(17) 0.0257(17) 0.0340(19) -0.0042(14) 0.0117(15) -0.0004(13)
C22 0.0242(16) 0.0245(16) 0.0283(18) 0.0007(13) 0.0056(14) -0.0013(12)
C179 0.0329(17) 0.0287(16) 0.0242(17) 0.0060(13) 0.0127(14) 0.0069(13)
C216 0.0352(18) 0.0324(18) 0.0310(19) 0.0051(15) 0.0117(16) -0.0028(14)
C153 0.0376(18) 0.0198(15) 0.0294(18) 0.0017(13) 0.0002(15) -0.0019(13)
C85 0.0322(17) 0.0228(15) 0.0224(16) -0.0018(13) 0.0111(14) 0.0028(13)
C76 0.0358(18) 0.0214(16) 0.0298(18) -0.0005(13) 0.0120(15) 0.0022(13)
C79 0.0309(17) 0.0241(16) 0.038(2) 0.0095(15) 0.0113(15) 0.0014(13)
C132 0.0328(17) 0.0247(16) 0.0295(18) 0.0037(14) 0.0121(15) 0.0058(13)
C219 0.0377(19) 0.0241(16) 0.0324(19) -0.0050(14) 0.0156(16) -0.0016(14)
C210 0.0314(17) 0.0210(15) 0.0345(19) -0.0062(14) 0.0102(15) 0.0009(13)
C228 0.0303(17) 0.0257(16) 0.0218(17) 0.0001(13) 0.0020(14) 0.0012(13)
C21 0.0271(17) 0.0292(17) 0.042(2) -0.0076(15) 0.0048(16) 0.0023(14)
C54 0.0304(17) 0.0301(17) 0.0306(19) -0.0064(14) 0.0067(15) 0.0049(14)
C212 0.047(2) 0.0244(16) 0.0281(18) -0.0002(14) 0.0205(16) -0.0043(14)
C213 0.0398(18) 0.0166(14) 0.0284(18) 0.0006(13) 0.0148(15) -0.0008(13)
C52 0.042(2) 0.0226(16) 0.0329(19) 0.0030(14) -0.0002(16) 0.0025(14)
C156 0.0292(18) 0.0350(19) 0.041(2) -0.0175(16) 0.0006(16) 0.0026(14)
C1B 0.047(2) 0.0244(17) 0.0254(18) 0.0037(14) 0.0032(16) 0.0001(14)
C82 0.044(2) 0.0365(19) 0.0202(17) 0.0040(15) 0.0104(16) 0.0047(16)
C27 0.0396(19) 0.0255(16) 0.0204(17) 0.0014(13) -0.0016(15) 0.0007(14)
C211 0.0370(18) 0.0290(17) 0.0284(18) -0.0083(14) 0.0145(15) -0.0062(14)
C217 0.046(2) 0.0312(18) 0.041(2) 0.0090(16) 0.0192(18) -0.0007(15)
C138 0.041(2) 0.048(2) 0.0240(19) 0.0114(16) 0.0135(17) 0.0101(17)
C77 0.046(2) 0.0194(16) 0.044(2) -0.0074(15) 0.0184(18) -0.0002(14)
C170 0.039(2) 0.043(2) 0.0199(17) 0.0084(15) 0.0079(16) -0.0006(16)
C107 0.0293(18) 0.0356(19) 0.042(2) 0.0138(17) -0.0045(16) -0.0095(15)
C78 0.0381(19) 0.0188(15) 0.052(2) 0.0049(15) 0.0199(17) 0.0038(14)
C135 0.040(2) 0.0284(18) 0.047(2) -0.0100(16) 0.0194(18) -0.0043(15)
C83 0.0341(19) 0.0321(19) 0.044(2) 0.0055(16) 0.0158(18) -0.0026(15)
C134 0.0409(19) 0.0186(16) 0.056(2) 0.0051(16) 0.0248(18) 0.0016(14)
C114 0.045(2) 0.0344(19) 0.0275(19) -0.0046(15) 0.0097(17) 0.0020(16)
C139 0.040(2) 0.038(2) 0.037(2) 0.0169(17) 0.0179(18) 0.0127(16)
C222 0.0306(19) 0.040(2) 0.044(2) -0.0094(17) 0.0136(17) 0.0022(15)
C53 0.0347(18) 0.0230(16) 0.036(2) -0.0056(14) -0.0023(16) 0.0076(14)
C84 0.046(2) 0.0297(18) 0.036(2) 0.0142(16) 0.0214(18) 0.0115(16)
C133 0.0370(19) 0.0285(17) 0.044(2) 0.0110(16) 0.0180(17) 0.0059(14)
C223 0.037(2) 0.0344(19) 0.032(2) -0.0100(16) 0.0162(17) -0.0083(15)
C218 0.045(2) 0.0195(16) 0.049(2) -0.0006(15) 0.0260(18) -0.0010(14)
C140 0.035(2) 0.0318(19) 0.056(3) 0.0096(18) 0.0179(19) 0.0016(15)
C154 0.052(2) 0.0243(17) 0.038(2) 0.0062(16) -0.0084(18) 0.0008(16)
C24 0.0326(19) 0.0236(17) 0.044(2) 0.0014(15) 0.0023(17) -0.0020(14)
C225 0.047(2) 0.045(2) 0.038(2) -0.0162(17) 0.0258(18) -0.0188(17)
C194 0.041(2) 0.035(2) 0.040(2) 0.0158(17) 0.0194(18) 0.0054(16)
C28 0.036(2) 0.0298(18) 0.031(2) -0.0062(15) -0.0042(16) 0.0100(15)
C195 0.035(2) 0.040(2) 0.047(2) 0.0096(18) 0.0037(19) -0.0062(16)
C224 0.051(2) 0.041(2) 0.0241(19) -0.0072(16) 0.0105(18) -0.0102(17)
B2 0.0261(17) 0.0206(16) 0.0163(16) 0.0038(13) 0.0062(14) -0.0030(13)
C1D 0.056(2) 0.0287(18) 0.041(2) 0.0114(17) -0.0022(19) 0.0023(17)
B4 0.0217(16) 0.0185(16) 0.0225(17) 0.0035(13) 0.0050(14) -0.0005(13)
B1 0.0272(18) 0.0255(17) 0.0187(17) -0.0021(14) 0.0083(15) 0.0011(14)
C196 0.062(3) 0.042(2) 0.0239(19) 0.0067(16) 0.0145(19) 0.0083(19)
C110 0.060(3) 0.0262(19) 0.040(2) 0.0005(17) -0.010(2) 0.0064(18)
B6 0.0272(17) 0.0209(16) 0.0225(18) 0.0008(14) 0.0087(15) -0.0022(14)
C25 0.040(2) 0.050(2) 0.027(2) -0.0135(17) 0.0026(17) 0.0138(17)
C26 0.052(2) 0.054(2) 0.0157(17) -0.0044(16) 0.0080(17) -0.0010(19)
C104 0.079(3) 0.0224(17) 0.0272(19) -0.0044(15) 0.0030(19) -0.0039(18)
C166 0.063(3) 0.0246(18) 0.041(2) -0.0012(17) -0.009(2) -0.0122(18)
B5 0.0237(17) 0.0216(16) 0.0183(17) -0.0014(13) 0.0052(14) 0.0035(13)
B8 0.0202(16) 0.0227(17) 0.0280(19) 0.0017(14) 0.0068(15) -0.0005(13)
C20 0.040(2) 0.0254(18) 0.053(2) -0.0024(17) -0.0045(19) 0.0089(15)
C155 0.043(2) 0.0240(17) 0.052(2) -0.0094(17) -0.0102(19) 0.0112(15)
C197 0.069(3) 0.045(2) 0.044(2) 0.0175(18) 0.038(2) 0.026(2)
C167 0.044(2) 0.035(2) 0.051(3) -0.0034(19) -0.005(2) -0.0059(17)
B3 0.0239(17) 0.0192(16) 0.0176(16) -0.0022(13) 0.0051(14) -0.0001(13)
C226 0.046(2) 0.048(2) 0.067(3) -0.027(2) 0.034(2) -0.0193(19)
B7 0.0245(17) 0.0242(17) 0.0210(17) -0.0034(14) 0.0072(15) 0.0023(14)
C198 0.059(3) 0.054(3) 0.071(3) 0.016(2) 0.049(3) 0.016(2)
C106 0.067(3) 0.0297(19) 0.049(2) 0.0137(18) -0.019(2) -0.0208(19)
C105 0.105(3) 0.0269(19) 0.035(2) -0.0031(17) -0.011(2) -0.017(2)
C111 0.052(3) 0.035(2) 0.069(3) 0.000(2) -0.019(2) 0.0085(19)
C168 0.088(4) 0.068(3) 0.068(3) -0.043(3) 0.052(3) -0.034(3)
C233 0.121(5) 0.076(4) 0.074(4) 0.045(3) 0.066(4) 0.046(3)
C229 0.123(6) 0.109(5) 0.081(5) 0.006(4) 0.021(4) 0.032(5)

loop_
_atom_type_symbol
_atom_type_description
_atom_type_scat_dispersion_real
_atom_type_scat_dispersion_imag
_atom_type_scat_source
C C 0.0181 0.0091 'International Tables Vol C Tables 4.2.6.8 and 6.1.1.4'
H H 0.0000 0.0000 'International Tables Vol C Tables 4.2.6.8 and 6.1.1.4'
B B 0.0090 0.0039 'International Tables Vol C Tables 4.2.6.8 and 6.1.1.4'
Cl Cl 0.3639 0.7018 'International Tables Vol C Tables 4.2.6.8 and 6.1.1.4'
N N 0.0311 0.0180 'International Tables Vol C Tables 4.2.6.8 and 6.1.1.4'
O O 0.0492 0.0322 'International Tables Vol C Tables 4.2.6.8 and 6.1.1.4'
Si Si 0.2541 0.3302 'International Tables Vol C Tables 4.2.6.8 and 6.1.1.4'

loop_
_geom_angle_atom_site_label_1
_geom_angle_atom_site_label_2
_geom_angle_atom_site_label_3
_geom_angle
_geom_angle_site_symmetry_1
_geom_angle_site_symmetry_3
_geom_angle_publ_flag
C82 Si5 C64 108.77(15) . . ?
C83 Si5 C64 109.03(16) . . ?
C83 Si5 C82 112.28(18) . . ?
C84 Si5 C64 111.32(15) . . ?
C84 Si5 C82 106.86(18) . . ?
C84 Si5 C83 108.58(18) . . ?
C194 Si4 C178 110.85(15) . . ?
C194 Si4 C196 106.38(19) . . ?
C195 Si4 C178 105.92(17) . . ?
C195 Si4 C194 109.73(19) . . ?
C195 Si4 C196 110.4(2) . . ?
C196 Si4 C178 113.62(16) . . ?
C166 Si3 C150 109.21(16) . . ?
C167 Si3 C150 109.08(17) . . ?
C167 Si3 C166 105.2(2) . . ?
C168 Si3 C150 113.37(18) . . ?
C168 Si3 C166 108.1(2) . . ?
C168 Si3 C167 111.6(3) . . ?
C24 Si6 C13 110.26(16) . . ?
C24 Si6 C25 107.79(18) . . ?
C24 Si6 C26 110.08(19) . . ?
C25 Si6 C13 109.46(16) . . ?
C26 Si6 C13 112.33(16) . . ?
C26 Si6 C25 106.77(19) . . ?
C138 Si1 C120 109.98(16) . . ?
C139 Si1 C120 110.67(15) . . ?
C139 Si1 C138 106.86(18) . . ?
C139 Si1 C140 109.59(18) . . ?
C140 Si1 C120 108.18(17) . . ?
C140 Si1 C138 111.57(19) . . ?
C222 Si2 C204 107.57(16) . . ?
C223 Si2 C204 111.30(15) . . ?
C223 Si2 C222 108.70(18) . . ?
C223 Si2 C224 106.80(17) . . ?
C224 Si2 C204 111.83(17) . . ?
C224 Si2 C222 110.62(19) . . ?
C110 Si7 C92 109.41(17) . . ?
C110 Si7 C111 104.6(2) . . ?
C111 Si7 C92 108.22(18) . . ?
C233 Si7 C92 113.9(2) . . ?
C233 Si7 C110 108.4(3) . . ?
C233 Si7 C111 112.0(3) . . ?
C34 Si9 C231 98.2(4) . . ?
C34 Si9 C232 104.9(3) . . ?
C231 Si9 C232 93.1(5) . . ?
C230 Si9 C34 130.3(5) . . ?
C230 Si9 C231 112.8(5) . . ?
C230 Si9 C232 110.8(5) . . ?
C177 O151 N2 108.5(2) . . ?
C65 O149 N1 108.4(2) . . ?
C11 O150 N202 108.6(2) . . ?
C149 O148 N147 108.5(2) . . ?
C93 O153 N5 108.4(2) . . ?
C205 O152 N 108.7(2) . . ?
C35 O154 N203 108.7(2) . . ?
C121 O155 N4 108.5(2) . . ?
C60 N61 H61 119.6 . . ?
C60 N61 B3 120.7(3) . . ?
B3 N61 H61 119.6 . . ?
C173 N172 H172 119.5 . . ?
C173 N172 B1 121.0(3) . . ?
B1 N172 H172 119.5 . . ?
C199 N O152 106.4(2) . . ?
C59 N1 O149 107.4(2) . . ?
C88 N89 H89 119.8 . . ?
C88 N89 B5 120.5(3) . . ?
B5 N89 H89 119.8 . . ?
C29 N203 O154 106.9(2) . . ?
C145 N144 H144 119.7 . . ?
C145 N144 B4 120.5(3) . . ?
B4 N144 H144 119.7 . . ?
C30 N31 H31 119.8 . . ?
C30 N31 B8 120.4(3) . . ?
B8 N31 H31 119.8 . . ?
C146 N147 O148 106.9(2) . . ?
C116 N117 H117 119.3 . . ?
C116 N117 B7 121.3(3) . . ?
B7 N117 H117 119.3 . . ?
C174 N2 O151 107.1(2) . . ?
C10 N3 H3 119.7 . . ?
C10 N3 B2 120.5(3) . . ?
B2 N3 H3 119.7 . . ?
C115 N4 O155 107.1(2) . . ?
C9 N202 O150 106.9(2) . . ?
C87 N5 O153 106.9(2) . . ?
C200 N201 H201 119.8 . . ?
C200 N201 B6 120.4(3) . . ?
B6 N201 H201 119.8 . . ?
N1 C59 C60 109.9(3) . . ?
N1 C59 C68 120.4(3) . . ?
C60 C59 C68 129.7(3) . . ?
N61 C60 C59 134.1(3) . . ?
C65 C60 N61 120.1(3) . . ?
C65 C60 C59 105.6(3) . . ?
N2 C174 C186 120.3(3) . . ?
N2 C174 C173 109.9(3) . . ?
C173 C174 C186 129.8(3) . . ?
N202 C9 C10 110.6(3) . . ?
N202 C9 C12 119.4(3) . . ?
C10 C9 C12 130.0(3) . . ?
C187 C186 C174 120.3(3) . . ?
C191 C186 C174 120.9(3) . . ?
C191 C186 C187 118.7(3) . . ?
N203 C29 C30 110.5(3) . . ?
N203 C29 C38 119.6(3) . . ?
C30 C29 C38 129.9(3) . . ?
O151 C177 C178 124.0(3) . . ?
C173 C177 O151 108.9(3) . . ?
C173 C177 C178 127.1(3) . . ?
N C199 C208 119.9(3) . . ?
N C199 C200 110.6(3) . . ?
C200 C199 C208 129.5(3) . . ?
N147 C146 C145 110.5(3) . . ?
N147 C146 C158 121.1(3) . . ?
C145 C146 C158 128.4(3) . . ?
N3 C10 C9 134.2(3) . . ?
N3 C10 C11 120.3(3) . . ?
C11 C10 C9 105.3(3) . . ?
N172 C173 C174 134.3(3) . . ?
C177 C173 N172 120.1(3) . . ?
C177 C173 C174 105.6(3) . . ?
C63 C64 Si5 124.5(2) . . ?
C63 C64 C65 113.4(3) . . ?
C65 C64 Si5 122.0(2) . . ?
N5 C87 C88 110.1(3) . . ?
N5 C87 C96 121.0(3) . . ?
C88 C87 C96 128.9(3) . . ?
O152 C205 C200 108.7(3) . . ?
O152 C205 C204 124.5(3) . . ?
C200 C205 C204 126.5(3) . . ?
O153 C93 C92 125.0(3) . . ?
C88 C93 O153 108.6(3) . . ?
C88 C93 C92 126.4(3) . . ?
O154 C35 C30 108.5(3) . . ?
O154 C35 C34 124.5(3) . . ?
C30 C35 C34 126.9(3) . . ?
C149 C150 Si3 121.5(2) . . ?
C151 C150 Si3 124.4(2) . . ?
C151 C150 C149 113.4(3) . . ?
O150 C11 C10 108.6(3) . . ?
O150 C11 C13 124.8(3) . . ?
C10 C11 C13 126.5(3) . . ?
C69 C68 C59 119.9(3) . . ?
C73 C68 C59 121.1(3) . . ?
C73 C68 C69 119.0(3) . . ?
N4 C115 C124 119.6(3) . . ?
N4 C115 C116 110.3(3) . . ?
C116 C115 C124 130.1(3) . . ?
C177 C178 Si4 119.6(2) . . ?
C179 C178 Si4 126.3(2) . . ?
C179 C178 C177 113.7(3) . . ?
O148 C149 C150 124.8(3) . . ?
O148 C149 C145 108.2(3) . . ?
C145 C149 C150 127.0(3) . . ?
C64 C63 C85 118.0(3) . . ?
C64 C63 B3 121.5(3) . . ?
C85 C63 B3 120.5(3) . . ?
C12 C15 H15 119.5 . . ?
C14 C15 H15 119.5 . . ?
C14 C15 C12 121.1(3) . . ?
C209 C208 C199 120.7(3) . . ?
C209 C208 C213 118.8(3) . . ?
C213 C208 C199 120.5(3) . . ?
C188 C189 Cl19 119.8(3) . . ?
C190 C189 Cl19 119.3(3) . . ?
C190 C189 C188 120.8(3) . . ?
C15 C12 C9 119.4(3) . . ?
C19 C12 C9 122.1(3) . . ?
C19 C12 C15 118.5(3) . . ?
C125 C124 C115 121.6(3) . . ?
C125 C124 C129 118.5(3) . . ?
C129 C124 C115 119.9(3) . . ?
C11 C13 Si6 121.4(2) . . ?
C18 C13 Si6 124.3(2) . . ?
C18 C13 C11 114.3(3) . . ?
C92 C91 C113 120.1(3) . . ?
C92 C91 B5 121.7(3) . . ?
C113 C91 B5 118.1(3) . . ?
N31 C30 C29 133.8(3) . . ?
N31 C30 C35 120.6(3) . . ?
C35 C30 C29 105.5(3) . . ?
C93 C92 Si7 121.0(2) . . ?
C91 C92 Si7 124.6(2) . . ?
C91 C92 C93 113.8(3) . . ?
N89 C88 C87 133.1(3) . . ?
C93 C88 N89 120.7(3) . . ?
C93 C88 C87 106.0(3) . . ?
O155 C121 C116 108.7(3) . . ?
O155 C121 C120 124.4(3) . . ?
C116 C121 C120 126.7(3) . . ?
C34 C33 C228 119.2(3) . . ?
C34 C33 B8 122.1(3) . . ?
C228 C33 B8 118.7(3) . . ?
C186 C187 H187 119.5 . . ?
C188 C187 C186 121.1(3) . . ?
C188 C187 H187 119.5 . . ?
C150 C151 C169 120.6(3) . . ?
C150 C151 B4 122.1(3) . . ?
C169 C151 B4 117.3(3) . . ?
N144 C145 C146 133.6(3) . . ?
N144 C145 C149 120.3(3) . . ?
C149 C145 C146 106.0(3) . . ?
N117 C116 C115 135.0(3) . . ?
N117 C116 C121 119.6(3) . . ?
C121 C116 C115 105.4(3) . . ?
C121 C120 Si1 121.2(2) . . ?
C119 C120 Si1 124.0(2) . . ?
C119 C120 C121 114.7(3) . . ?
C204 C203 C225 119.2(3) . . ?
C204 C203 B6 121.4(3) . . ?
C225 C203 B6 119.3(3) . . ?
C35 C34 Si9 124.3(2) . . ?
C35 C34 Si9A 120.0(2) . . ?
C33 C34 Si9 122.0(3) . . ?
C33 C34 C35 113.7(3) . . ?
C33 C34 Si9A 125.5(3) . . ?
O149 C65 C60 108.7(3) . . ?
O149 C65 C64 123.9(3) . . ?
C60 C65 C64 127.2(3) . . ?
C159 C160 H160 120.5 . . ?
C161 C160 H160 120.5 . . ?
C161 C160 C159 119.0(3) . . ?
C15 C14 H14 120.7 . . ?
C16 C14 C15 118.7(3) . . ?
C16 C14 H14 120.7 . . ?
C186 C191 H191 119.7 . . ?
C190 C191 C186 120.6(3) . . ?
C190 C191 H191 119.7 . . ?
C160 C159 H159 119.6 . . ?
C160 C159 C158 120.9(3) . . ?
C158 C159 H159 119.6 . . ?
C14 C16 Cl16 119.5(3) . . ?
C17 C16 Cl16 119.1(2) . . ?
C17 C16 C14 121.4(3) . . ?
C39 C38 C29 121.2(3) . . ?
C39 C38 C43 118.8(3) . . ?
C43 C38 C29 120.0(3) . . ?
C16 C17 H17 120.3 . . ?
C16 C17 C19 119.4(3) . . ?
C19 C17 H17 120.3 . . ?
C50 C55 H55 119.2 . . ?
C54 C55 H55 119.2 . . ?
C54 C55 C50 121.6(3) . . ?
N201 C200 C199 133.4(3) . . ?
C205 C200 N201 120.8(3) . . ?
C205 C200 C199 105.5(3) . . ?
C68 C69 H69 119.5 . . ?
C70 C69 C68 121.1(3) . . ?
C70 C69 H69 119.5 . . ?
C136 C131 C132 117.6(3) . . ?
C136 C131 B7 122.0(3) . . ?
C132 C131 B7 120.3(3) . . ?
C39 C40 H40 120.1 . . ?
C41 C40 H40 120.1 . . ?
C41 C40 C39 119.8(3) . . ?
C220 C215 B6 120.6(3) . . ?
C216 C215 C220 116.8(3) . . ?
C216 C215 B6 122.6(3) . . ?
C124 C125 H125 119.5 . . ?
C124 C125 C126 121.0(3) . . ?
C126 C125 H125 119.5 . . ?
C189 C188 H188 120.5 . . ?
C187 C188 C189 119.0(3) . . ?
C187 C188 H188 120.5 . . ?
C205 C204 Si2 120.8(2) . . ?
C203 C204 Si2 124.5(2) . . ?
C203 C204 C205 114.4(3) . . ?
C129 C128 H128 120.3 . . ?
C129 C128 C127 119.4(3) . . ?
C127 C128 H128 120.3 . . ?
C68 C73 H73 119.8 . . ?
C72 C73 C68 120.4(3) . . ?
C72 C73 H73 119.8 . . ?
C38 C39 H39 119.9 . . ?
C40 C39 C38 120.1(3) . . ?
C40 C39 H39 119.9 . . ?
C13 C18 C27 118.0(3) . . ?
C13 C18 B2 122.1(3) . . ?
C27 C18 B2 119.7(3) . . ?
C96 C97 H97 119.9 . . ?
C98 C97 H97 119.9 . . ?
C98 C97 C96 120.3(3) . . ?
C12 C19 H19 119.5 . . ?
C17 C19 C12 121.0(3) . . ?
C17 C19 H19 119.5 . . ?
C38 C43 H43 119.5 . . ?
C42 C43 C38 121.0(3) . . ?
C42 C43 H43 119.5 . . ?
C159 C158 C146 121.0(3) . . ?
C159 C158 C163 118.9(3) . . ?
C163 C158 C146 120.1(3) . . ?
C97 C96 C87 120.5(3) . . ?
C97 C96 C101 119.3(3) . . ?
C101 C96 C87 120.2(3) . . ?
C158 C163 H163 119.7 . . ?
C162 C163 C158 120.7(3) . . ?
C162 C163 H163 119.7 . . ?
C80 C75 C76 117.4(3) . . ?
C80 C75 B3 121.3(3) . . ?
C76 C75 B3 121.3(3) . . ?
C120 C119 C141 118.6(3) . . ?
C120 C119 B7 120.6(3) . . ?
C141 C119 B7 120.8(3) . . ?
C96 C101 H101 119.7 . . ?
C100 C101 C96 120.6(3) . . ?
C100 C101 H101 119.7 . . ?
C157 C152 C153 117.3(3) . . ?
C157 C152 B4 119.4(3) . . ?
C153 C152 B4 123.3(3) . . ?
C152 C157 H157 119.0 . . ?
C156 C157 C152 122.0(3) . . ?
C156 C157 H157 119.0 . . ?
C69 C70 H70 120.7 . . ?
C69 C70 C71 118.6(3) . . ?
C71 C70 H70 120.7 . . ?
C189 C190 C191 119.8(3) . . ?
C189 C190 H190 120.1 . . ?
C191 C190 H190 120.1 . . ?
C55 C50 B8 119.5(3) . . ?
C51 C50 C55 117.1(3) . . ?
C51 C50 B8 123.4(3) . . ?
C22 C1A B2 120.3(3) . . ?
C1B C1A C22 116.8(3) . . ?
C1B C1A B2 122.9(3) . . ?
C97 C98 H98 120.4 . . ?
C99 C98 C97 119.3(3) . . ?
C99 C98 H98 120.4 . . ?
C70 C71 Cl74 119.4(3) . . ?
C72 C71 Cl74 119.3(2) . . ?
C72 C71 C70 121.2(3) . . ?
C208 C209 H209 119.7 . . ?
C210 C209 C208 120.6(3) . . ?
C210 C209 H209 119.7 . . ?
C101 C100 H100 120.4 . . ?
C99 C100 C101 119.2(3) . . ?
C99 C100 H100 120.4 . . ?
C40 C41 Cl44 118.9(3) . . ?
C40 C41 C42 121.0(3) . . ?
C42 C41 Cl44 120.1(3) . . ?
C215 C220 H220 118.9 . . ?
C219 C220 C215 122.3(3) . . ?
C219 C220 H220 118.9 . . ?
C43 C42 C41 119.3(3) . . ?
C43 C42 H42 120.4 . . ?
C41 C42 H42 120.4 . . ?
C163 C162 H162 120.6 . . ?
C161 C162 C163 118.8(3) . . ?
C161 C162 H162 120.6 . . ?
C124 C129 H129 119.6 . . ?
C128 C129 C124 120.8(3) . . ?
C128 C129 H129 119.6 . . ?
C185 C180 B1 119.3(3) . . ?
C181 C180 C185 116.9(3) . . ?
C181 C180 B1 123.7(3) . . ?
C185 C184 H184 120.0 . . ?
C183 C184 H184 120.0 . . ?
C183 C184 C185 119.9(3) . . ?
C180 C185 H185 119.0 . . ?
C184 C185 C180 122.0(3) . . ?
C184 C185 H185 119.0 . . ?
C73 C72 H72 120.1 . . ?
C71 C72 C73 119.7(3) . . ?
C71 C72 H72 120.1 . . ?
C119 C141 H141 116.8 . . ?
C142 C141 C119 126.3(3) . . ?
C142 C141 H141 116.8 . . ?
C108 C103 B5 118.6(3) . . ?
C104 C103 C108 116.5(3) . . ?
C104 C103 B5 124.9(3) . . ?
C103 C108 H108 118.7 . . ?
C107 C108 C103 122.7(4) . . ?
C107 C108 H108 118.7 . . ?
C160 C161 Cl1 118.6(3) . . ?
C160 C161 C162 121.7(3) . . ?
C162 C161 Cl1 119.7(3) . . ?
C98 C99 Cl10 118.8(3) . . ?
C100 C99 Cl10 119.9(3) . . ?
C100 C99 C98 121.3(3) . . ?
C125 C126 H126 120.5 . . ?
C127 C126 C125 119.0(3) . . ?
C127 C126 H126 120.5 . . ?
C75 C80 H80 119.2 . . ?
C79 C80 C75 121.6(3) . . ?
C79 C80 H80 119.2 . . ?
C183 C182 H182 119.5 . . ?
C181 C182 H182 119.5 . . ?
C181 C182 C183 120.9(3) . . ?
C50 C51 H51 119.3 . . ?
C52 C51 C50 121.3(3) . . ?
C52 C51 H51 119.3 . . ?
C141 C142 H14A 120.0 . . ?
C141 C142 H14B 120.0 . . ?
H14A C142 H14B 120.0 . . ?
C151 C169 H169 117.8 . . ?
C170 C169 C151 124.5(3) . . ?
C170 C169 H169 117.8 . . ?
C184 C183 C182 119.2(3) . . ?
C184 C183 H183 120.4 . . ?
C182 C183 H183 120.4 . . ?
C91 C113 H113 117.7 . . ?
C114 C113 C91 124.6(3) . . ?
C114 C113 H113 117.7 . . ?
C128 C127 Cl13 120.1(3) . . ?
C126 C127 Cl13 118.7(3) . . ?
C126 C127 C128 121.2(3) . . ?
H86A C86 H86B 120.0 . . ?
C85 C86 H86A 120.0 . . ?
C85 C86 H86B 120.0 . . ?
C180 C181 H181 119.5 . . ?
C182 C181 C180 121.0(3) . . ?
C182 C181 H181 119.5 . . ?
C131 C136 H136 119.4 . . ?
C135 C136 C131 121.2(4) . . ?
C135 C136 H136 119.4 . . ?
C1A C22 H22 118.8 . . ?
C21 C22 C1A 122.3(3) . . ?
C21 C22 H22 118.8 . . ?
C178 C179 B1 121.4(3) . . ?
C178 C179 C197 119.0(3) . . ?
C197 C179 B1 119.5(3) . . ?
C215 C216 H216 119.3 . . ?
C217 C216 C215 121.4(4) . . ?
C217 C216 H216 119.3 . . ?
C152 C153 H153 119.6 . . ?
C154 C153 C152 120.8(4) . . ?
C154 C153 H153 119.6 . . ?
C63 C85 H85 117.2 . . ?
C86 C85 C63 125.7(3) . . ?
C86 C85 H85 117.2 . . ?
C75 C76 H76 119.5 . . ?
C77 C76 C75 121.1(3) . . ?
C77 C76 H76 119.5 . . ?
C80 C79 H79 120.0 . . ?
C78 C79 C80 120.0(4) . . ?
C78 C79 H79 120.0 . . ?
C131 C132 H132 119.2 . . ?
C133 C132 C131 121.5(3) . . ?
C133 C132 H132 119.2 . . ?
C220 C219 H219 120.4 . . ?
C220 C219 C218 119.2(4) . . ?
C218 C219 H219 120.4 . . ?
C209 C210 H210 120.4 . . ?
C211 C210 C209 119.2(3) . . ?
C211 C210 H210 120.4 . . ?
C33 C228 H228 119.2 . . ?
C229 C228 C33 121.7(4) . . ?
C229 C228 H228 119.2 . . ?
C22 C21 H21 120.5 . . ?
C22 C21 C20 119.0(4) . . ?
C20 C21 H21 120.5 . . ?
C55 C54 H54 120.0 . . ?
C55 C54 C53 119.9(3) . . ?
C53 C54 H54 120.0 . . ?
C213 C212 H212 120.5 . . ?
C211 C212 H212 120.5 . . ?
C211 C212 C213 119.0(3) . . ?
C208 C213 H213 119.5 . . ?
C212 C213 C208 121.0(3) . . ?
C212 C213 H213 119.5 . . ?
C51 C52 H52 119.8 . . ?
C53 C52 C51 120.4(3) . . ?
C53 C52 H52 119.8 . . ?
C157 C156 H156 120.3 . . ?
C155 C156 C157 119.4(4) . . ?
C155 C156 H156 120.3 . . ?
C1A C1B H1BA 119.4 . . ?
C1D C1B C1A 121.2(4) . . ?
C1D C1B H1BA 119.4 . . ?
Si5 C82 H82A 109.5 . . ?
Si5 C82 H82B 109.5 . . ?
Si5 C82 H82C 109.5 . . ?
H82A C82 H82B 109.5 . . ?
H82A C82 H82C 109.5 . . ?
H82B C82 H82C 109.5 . . ?
C18 C27 H27 118.0 . . ?
C28 C27 C18 123.9(3) . . ?
C28 C27 H27 118.0 . . ?
C210 C211 Cl21 118.9(3) . . ?
C210 C211 C212 121.4(3) . . ?
C212 C211 Cl21 119.7(3) . . ?
C216 C217 H217 119.9 . . ?
C218 C217 C216 120.1(4) . . ?
C218 C217 H217 119.9 . . ?
Si1 C138 H13A 109.5 . . ?
Si1 C138 H13B 109.5 . . ?
Si1 C138 H13C 109.5 . . ?
H13A C138 H13B 109.5 . . ?
H13A C138 H13C 109.5 . . ?
H13B C138 H13C 109.5 . . ?
C76 C77 H77 119.9 . . ?
C76 C77 C78 120.2(3) . . ?
C78 C77 H77 119.9 . . ?
C169 C170 H17A 120.0 . . ?
C169 C170 H17B 120.0 . . ?
H17A C170 H17B 120.0 . . ?
C108 C107 H107 120.5 . . ?
C106 C107 C108 119.0(4) . . ?
C106 C107 H107 120.5 . . ?
C79 C78 C77 119.6(3) . . ?
C79 C78 H78 120.2 . . ?
C77 C78 H78 120.2 . . ?
C136 C135 H135 120.0 . . ?
C136 C135 C134 119.9(4) . . ?
C134 C135 H135 120.0 . . ?
Si5 C83 H83A 109.5 . . ?
Si5 C83 H83B 109.5 . . ?
Si5 C83 H83C 109.5 . . ?
H83A C83 H83B 109.5 . . ?
H83A C83 H83C 109.5 . . ?
H83B C83 H83C 109.5 . . ?
C135 C134 H134 119.9 . . ?
C133 C134 C135 120.3(3) . . ?
C133 C134 H134 119.9 . . ?
C113 C114 H11A 120.0 . . ?
C113 C114 H11B 120.0 . . ?
H11A C114 H11B 120.0 . . ?
Si1 C139 H13D 109.5 . . ?
Si1 C139 H13E 109.5 . . ?
Si1 C139 H13F 109.5 . . ?
H13D C139 H13E 109.5 . . ?
H13D C139 H13F 109.5 . . ?
H13E C139 H13F 109.5 . . ?
Si2 C222 H22C 109.5 . . ?
Si2 C222 H22D 109.5 . . ?
Si2 C222 H22E 109.5 . . ?
H22C C222 H22D 109.5 . . ?
H22C C222 H22E 109.5 . . ?
H22D C222 H22E 109.5 . . ?
C54 C53 H53 120.2 . . ?
C52 C53 C54 119.6(3) . . ?
C52 C53 H53 120.2 . . ?
Si5 C84 H84A 109.5 . . ?
Si5 C84 H84B 109.5 . . ?
Si5 C84 H84C 109.5 . . ?
H84A C84 H84B 109.5 . . ?
H84A C84 H84C 109.5 . . ?
H84B C84 H84C 109.5 . . ?
C132 C133 H133 120.3 . . ?
C134 C133 C132 119.5(4) . . ?
C134 C133 H133 120.3 . . ?
Si2 C223 H22F 109.5 . . ?
Si2 C223 H22G 109.5 . . ?
Si2 C223 H22H 109.5 . . ?
H22F C223 H22G 109.5 . . ?
H22F C223 H22H 109.5 . . ?
H22G C223 H22H 109.5 . . ?
C219 C218 H218 119.9 . . ?
C217 C218 C219 120.3(3) . . ?
C217 C218 H218 119.9 . . ?
Si1 C140 H14C 109.5 . . ?
Si1 C140 H14D 109.5 . . ?
Si1 C140 H14E 109.5 . . ?
H14C C140 H14D 109.5 . . ?
H14C C140 H14E 109.5 . . ?
H14D C140 H14E 109.5 . . ?
C153 C154 H154 119.6 . . ?
C153 C154 C155 120.8(4) . . ?
C155 C154 H154 119.6 . . ?
Si6 C24 H24A 109.5 . . ?
Si6 C24 H24B 109.5 . . ?
Si6 C24 H24C 109.5 . . ?
H24A C24 H24B 109.5 . . ?
H24A C24 H24C 109.5 . . ?
H24B C24 H24C 109.5 . . ?
C203 C225 H225 117.5 . . ?
C226 C225 C203 125.0(4) . . ?
C226 C225 H225 117.5 . . ?
Si4 C194 H19A 109.5 . . ?
Si4 C194 H19B 109.5 . . ?
Si4 C194 H19C 109.5 . . ?
H19A C194 H19B 109.5 . . ?
H19A C194 H19C 109.5 . . ?
H19B C194 H19C 109.5 . . ?
C27 C28 H28A 120.0 . . ?
C27 C28 H28B 120.0 . . ?
H28A C28 H28B 120.0 . . ?
Si4 C195 H19D 109.5 . . ?
Si4 C195 H19E 109.5 . . ?
Si4 C195 H19F 109.5 . . ?
H19D C195 H19E 109.5 . . ?
H19D C195 H19F 109.5 . . ?
H19E C195 H19F 109.5 . . ?
Si2 C224 H22I 109.5 . . ?
Si2 C224 H22J 109.5 . . ?
Si2 C224 H22K 109.5 . . ?
H22I C224 H22J 109.5 . . ?
H22I C224 H22K 109.5 . . ?
H22J C224 H22K 109.5 . . ?
N3 B2 C18 116.1(3) . . ?
N3 B2 C1A 118.2(3) . . ?
C18 B2 C1A 125.4(3) . . ?
C1B C1D H1D 119.7 . . ?
C20 C1D C1B 120.6(4) . . ?
C20 C1D H1D 119.7 . . ?
N144 B4 C151 116.4(3) . . ?
N144 B4 C152 118.1(3) . . ?
C151 B4 C152 125.4(3) . . ?
N172 B1 C180 115.5(3) . . ?
N172 B1 C179 116.6(3) . . ?
C179 B1 C180 127.9(3) . . ?
Si4 C196 H19G 109.5 . . ?
Si4 C196 H19H 109.5 . . ?
Si4 C196 H19I 109.5 . . ?
H19G C196 H19H 109.5 . . ?
H19G C196 H19I 109.5 . . ?
H19H C196 H19I 109.5 . . ?
Si7 C110 H11C 109.5 . . ?
Si7 C110 H11D 109.5 . . ?
Si7 C110 H11E 109.5 . . ?
H11C C110 H11D 109.5 . . ?
H11C C110 H11E 109.5 . . ?
H11D C110 H11E 109.5 . . ?
N201 B6 C203 116.2(3) . . ?
N201 B6 C215 116.5(3) . . ?
C203 B6 C215 127.2(3) . . ?
Si6 C25 H25A 109.5 . . ?
Si6 C25 H25B 109.5 . . ?
Si6 C25 H25C 109.5 . . ?
H25A C25 H25B 109.5 . . ?
H25A C25 H25C 109.5 . . ?
H25B C25 H25C 109.5 . . ?
Si6 C26 H26A 109.5 . . ?
Si6 C26 H26B 109.5 . . ?
Si6 C26 H26C 109.5 . . ?
H26A C26 H26B 109.5 . . ?
H26A C26 H26C 109.5 . . ?
H26B C26 H26C 109.5 . . ?
C103 C104 H104 119.5 . . ?
C105 C104 C103 121.0(4) . . ?
C105 C104 H104 119.5 . . ?
Si3 C166 H16A 109.5 . . ?
Si3 C166 H16B 109.5 . . ?
Si3 C166 H16C 109.5 . . ?
H16A C166 H16B 109.5 . . ?
H16A C166 H16C 109.5 . . ?
H16B C166 H16C 109.5 . . ?
N89 B5 C91 116.2(3) . . ?
N89 B5 C103 118.5(3) . . ?
C91 B5 C103 125.1(3) . . ?
N31 B8 C33 116.2(3) . . ?
N31 B8 C50 118.5(3) . . ?
C33 B8 C50 125.2(3) . . ?
C21 C20 H20 120.0 . . ?
C1D C20 C21 120.1(3) . . ?
C1D C20 H20 120.0 . . ?
C156 C155 C154 119.5(3) . . ?
C156 C155 H155 120.2 . . ?
C154 C155 H155 120.2 . . ?
C179 C197 H197 117.4 . . ?
C198 C197 C179 125.2(4) . . ?
C198 C197 H197 117.4 . . ?
Si3 C167 H16D 109.5 . . ?
Si3 C167 H16E 109.5 . . ?
Si3 C167 H16F 109.5 . . ?
H16D C167 H16E 109.5 . . ?
H16D C167 H16F 109.5 . . ?
H16E C167 H16F 109.5 . . ?
N61 B3 C63 116.3(3) . . ?
N61 B3 C75 116.7(3) . . ?
C63 B3 C75 127.0(3) . . ?
N117 B7 C131 116.2(3) . . ?
N117 B7 C119 116.4(3) . . ?
C119 B7 C131 127.3(3) . . ?
C197 C198 H19J 120.0 . . ?
C197 C198 H19K 120.0 . . ?
H19J C198 H19K 120.0 . . ?
C107 C106 H106 120.1 . . ?
C107 C106 C105 119.8(4) . . ?
C105 C106 H106 120.1 . . ?
C104 C105 H105 119.5 . . ?
C106 C105 C104 121.1(4) . . ?
C106 C105 H105 119.5 . . ?
Si7 C111 H11F 109.5 . . ?
Si7 C111 H11G 109.5 . . ?
Si7 C111 H11H 109.5 . . ?
H11F C111 H11G 109.5 . . ?
H11F C111 H11H 109.5 . . ?
H11G C111 H11H 109.5 . . ?
Si3 C168 H16G 109.5 . . ?
Si3 C168 H16H 109.5 . . ?
Si3 C168 H16I 109.5 . . ?
H16G C168 H16H 109.5 . . ?
H16G C168 H16I 109.5 . . ?
H16H C168 H16I 109.5 . . ?
Si7 C233 H23J 109.5 . . ?
Si7 C233 H23K 109.5 . . ?
Si7 C233 H23L 109.5 . . ?
H23J C233 H23K 109.5 . . ?
H23J C233 H23L 109.5 . . ?
H23K C233 H23L 109.5 . . ?
Si9 C231 H23A 109.5 . . ?
Si9 C231 H23B 109.5 . . ?
Si9 C231 H23C 109.5 . . ?
H23A C231 H23B 109.5 . . ?
H23A C231 H23C 109.5 . . ?
H23B C231 H23C 109.5 . . ?
Si9 C230 H23D 109.5 . . ?
Si9 C230 H23E 109.5 . . ?
Si9 C230 H23F 109.5 . . ?
H23D C230 H23E 109.5 . . ?
H23D C230 H23F 109.5 . . ?
H23E C230 H23F 109.5 . . ?
C228 C229 H22A 120.0 . . ?
C228 C229 H22B 120.0 . . ?
H22A C229 H22B 120.0 . . ?
Si9 C232 H23G 109.5 . . ?
Si9 C232 H23H 109.5 . . ?
Si9 C232 H23I 109.5 . . ?
H23G C232 H23H 109.5 . . ?
H23G C232 H23I 109.5 . . ?
H23H C232 H23I 109.5 . . ?
H2A C2 H2B 109.5 . . ?
H2A C2 H2C 109.5 . . ?
H2B C2 H2C 109.5 . . ?
Si9A C2 H2A 109.5 . . ?
Si9A C2 H2B 109.5 . . ?
Si9A C2 H2C 109.5 . . ?
C34 Si9A C2 103.8(3) . . ?
C1 Si9A C34 121.5(4) . . ?
C1 Si9A C2 107.9(4) . . ?
C1 Si9A C3 117.1(4) . . ?
C3 Si9A C34 107.1(3) . . ?
C3 Si9A C2 95.4(3) . . ?
Si9A C1 H1A 109.5 . . ?
Si9A C1 H1B 109.5 . . ?
Si9A C1 H1C 109.5 . . ?
H1A C1 H1B 109.5 . . ?
H1A C1 H1C 109.5 . . ?
H1B C1 H1C 109.5 . . ?
Si9A C3 H3A 109.5 . . ?
Si9A C3 H3B 109.5 . . ?
Si9A C3 H3C 109.5 . . ?
H3A C3 H3B 109.5 . . ?
H3A C3 H3C 109.5 . . ?
H3B C3 H3C 109.5 . . ?

loop_
_geom_bond_atom_site_label_1
_geom_bond_atom_site_label_2
_geom_bond_distance
_geom_bond_site_symmetry_2
_geom_bond_publ_flag
Cl16 C16 1.743(3) . ?
Cl44 C41 1.743(3) . ?
Cl74 C71 1.745(3) . ?
Cl10 C99 1.745(3) . ?
Cl13 C127 1.747(3) . ?
Cl1 C161 1.744(4) . ?
Cl19 C189 1.740(3) . ?
Si5 C64 1.904(3) . ?
Si5 C82 1.878(4) . ?
Si5 C83 1.876(4) . ?
Si5 C84 1.869(3) . ?
Si4 C178 1.914(3) . ?
Si4 C194 1.864(4) . ?
Si4 C195 1.863(4) . ?
Si4 C196 1.869(4) . ?
Cl21 C211 1.744(4) . ?
Si3 C150 1.907(3) . ?
Si3 C166 1.864(4) . ?
Si3 C167 1.863(4) . ?
Si3 C168 1.860(4) . ?
Si6 C13 1.920(3) . ?
Si6 C24 1.868(4) . ?
Si6 C25 1.870(4) . ?
Si6 C26 1.869(4) . ?
Si1 C120 1.915(3) . ?
Si1 C138 1.880(4) . ?
Si1 C139 1.868(4) . ?
Si1 C140 1.876(4) . ?
Si2 C204 1.917(3) . ?
Si2 C222 1.878(4) . ?
Si2 C223 1.869(4) . ?
Si2 C224 1.878(4) . ?
Si7 C92 1.915(3) . ?
Si7 C110 1.863(4) . ?
Si7 C111 1.880(5) . ?
Si7 C233 1.832(5) . ?
Si9 C34 1.917(4) . ?
Si9 C231 2.010(9) . ?
Si9 C230 1.668(10) . ?
Si9 C232 2.016(9) . ?
O151 N2 1.404(3) . ?
O151 C177 1.369(4) . ?
O149 N1 1.406(3) . ?
O149 C65 1.367(4) . ?
O150 N202 1.409(3) . ?
O150 C11 1.362(4) . ?
O148 N147 1.415(3) . ?
O148 C149 1.371(4) . ?
O153 N5 1.409(3) . ?
O153 C93 1.368(4) . ?
O152 N 1.419(3) . ?
O152 C205 1.364(4) . ?
O154 N203 1.413(4) . ?
O154 C35 1.368(4) . ?
O155 N4 1.411(3) . ?
O155 C121 1.364(4) . ?
N61 H61 0.8800 . ?
N61 C60 1.374(4) . ?
N61 B3 1.425(4) . ?
N172 H172 0.8800 . ?
N172 C173 1.370(4) . ?
N172 B1 1.415(4) . ?
N C199 1.319(4) . ?
N1 C59 1.317(4) . ?
N89 H89 0.8800 . ?
N89 C88 1.372(4) . ?
N89 B5 1.418(5) . ?
N203 C29 1.318(4) . ?
N144 H144 0.8800 . ?
N144 C145 1.372(4) . ?
N144 B4 1.421(5) . ?
N31 H31 0.8800 . ?
N31 C30 1.369(4) . ?
N31 B8 1.421(5) . ?
N147 C146 1.319(4) . ?
N117 H117 0.8800 . ?
N117 C116 1.372(4) . ?
N117 B7 1.423(4) . ?
N2 C174 1.324(4) . ?
N3 H3 0.8800 . ?
N3 C10 1.375(4) . ?
N3 B2 1.429(5) . ?
N4 C115 1.320(4) . ?
N202 C9 1.314(4) . ?
N5 C87 1.322(4) . ?
N201 H201 0.8800 . ?
N201 C200 1.373(4) . ?
N201 B6 1.425(4) . ?
C59 C60 1.431(4) . ?
C59 C68 1.470(4) . ?
C60 C65 1.369(4) . ?
C174 C186 1.469(4) . ?
C174 C173 1.433(4) . ?
C9 C10 1.423(4) . ?
C9 C12 1.476(4) . ?
C186 C187 1.396(4) . ?
C186 C191 1.398(4) . ?
C29 C30 1.428(4) . ?
C29 C38 1.469(4) . ?
C177 C173 1.364(4) . ?
C177 C178 1.432(4) . ?
C199 C208 1.469(4) . ?
C199 C200 1.427(4) . ?
C146 C145 1.419(4) . ?
C146 C158 1.472(5) . ?
C10 C11 1.376(4) . ?
C64 C63 1.398(4) . ?
C64 C65 1.435(4) . ?
C87 C88 1.422(4) . ?
C87 C96 1.475(4) . ?
C205 C200 1.371(4) . ?
C205 C204 1.422(4) . ?
C93 C92 1.431(5) . ?
C93 C88 1.367(4) . ?
C35 C30 1.378(4) . ?
C35 C34 1.422(5) . ?
C150 C149 1.426(5) . ?
C150 C151 1.394(4) . ?
C11 C13 1.424(4) . ?
C68 C69 1.398(4) . ?
C68 C73 1.394(4) . ?
C115 C124 1.472(4) . ?
C115 C116 1.427(4) . ?
C178 C179 1.397(4) . ?
C149 C145 1.379(4) . ?
C63 C85 1.480(4) . ?
C63 B3 1.560(5) . ?
C15 H15 0.9500 . ?
C15 C12 1.403(4) . ?
C15 C14 1.393(5) . ?
C208 C209 1.393(4) . ?
C208 C213 1.399(4) . ?
C189 C188 1.392(5) . ?
C189 C190 1.383(5) . ?
C12 C19 1.391(4) . ?
C124 C125 1.389(4) . ?
C124 C129 1.405(4) . ?
C13 C18 1.386(5) . ?
C91 C92 1.391(4) . ?
C91 C113 1.479(5) . ?
C91 B5 1.551(5) . ?
C121 C116 1.380(4) . ?
C121 C120 1.424(4) . ?
C33 C34 1.387(4) . ?
C33 C228 1.483(5) . ?
C33 B8 1.563(5) . ?
C187 H187 0.9500 . ?
C187 C188 1.388(5) . ?
C151 C169 1.478(5) . ?
C151 B4 1.551(5) . ?
C120 C119 1.397(4) . ?
C203 C204 1.394(4) . ?
C203 C225 1.472(5) . ?
C203 B6 1.563(5) . ?
C34 Si9A 1.916(4) . ?
C160 H160 0.9500 . ?
C160 C159 1.386(5) . ?
C160 C161 1.387(5) . ?
C14 H14 0.9500 . ?
C14 C16 1.383(5) . ?
C191 H191 0.9500 . ?
C191 C190 1.386(4) . ?
C159 H159 0.9500 . ?
C159 C158 1.393(4) . ?
C16 C17 1.385(5) . ?
C38 C39 1.395(4) . ?
C38 C43 1.403(4) . ?
C17 H17 0.9500 . ?
C17 C19 1.384(5) . ?
C55 H55 0.9500 . ?
C55 C50 1.406(5) . ?
C55 C54 1.391(5) . ?
C69 H69 0.9500 . ?
C69 C70 1.387(4) . ?
C131 C136 1.398(5) . ?
C131 C132 1.406(5) . ?
C131 B7 1.579(5) . ?
C40 H40 0.9500 . ?
C40 C39 1.392(5) . ?
C40 C41 1.382(5) . ?
C215 C220 1.404(5) . ?
C215 C216 1.403(5) . ?
C215 B6 1.576(5) . ?
C125 H125 0.9500 . ?
C125 C126 1.392(5) . ?
C188 H188 0.9500 . ?
C128 H128 0.9500 . ?
C128 C129 1.377(5) . ?
C128 C127 1.383(5) . ?
C73 H73 0.9500 . ?
C73 C72 1.384(4) . ?
C39 H39 0.9500 . ?
C18 C27 1.489(5) . ?
C18 B2 1.548(5) . ?
C97 H97 0.9500 . ?
C97 C96 1.393(4) . ?
C97 C98 1.388(5) . ?
C19 H19 0.9500 . ?
C43 H43 0.9500 . ?
C43 C42 1.378(5) . ?
C158 C163 1.404(4) . ?
C96 C101 1.398(4) . ?
C163 H163 0.9500 . ?
C163 C162 1.388(5) . ?
C75 C80 1.398(5) . ?
C75 C76 1.409(5) . ?
C75 B3 1.574(5) . ?
C119 C141 1.473(5) . ?
C119 B7 1.562(5) . ?
C101 H101 0.9500 . ?
C101 C100 1.383(5) . ?
C152 C157 1.397(5) . ?
C152 C153 1.403(5) . ?
C152 B4 1.569(5) . ?
C157 H157 0.9500 . ?
C157 C156 1.393(5) . ?
C70 H70 0.9500 . ?
C70 C71 1.391(5) . ?
C190 H190 0.9500 . ?
C50 C51 1.404(5) . ?
C50 B8 1.567(5) . ?
C1A C22 1.404(5) . ?
C1A C1B 1.402(5) . ?
C1A B2 1.568(5) . ?
C98 H98 0.9500 . ?
C98 C99 1.387(5) . ?
C71 C72 1.379(5) . ?
C209 H209 0.9500 . ?
C209 C210 1.393(5) . ?
C100 H100 0.9500 . ?
C100 C99 1.381(5) . ?
C41 C42 1.384(5) . ?
C220 H220 0.9500 . ?
C220 C219 1.384(5) . ?
C42 H42 0.9500 . ?
C162 H162 0.9500 . ?
C162 C161 1.384(5) . ?
C129 H129 0.9500 . ?
C180 C185 1.405(5) . ?
C180 C181 1.401(5) . ?
C180 B1 1.578(5) . ?
C184 H184 0.9500 . ?
C184 C185 1.393(5) . ?
C184 C183 1.380(5) . ?
C185 H185 0.9500 . ?
C72 H72 0.9500 . ?
C141 H141 0.9500 . ?
C141 C142 1.330(5) . ?
C103 C108 1.401(5) . ?
C103 C104 1.399(5) . ?
C103 B5 1.574(5) . ?
C108 H108 0.9500 . ?
C108 C107 1.393(5) . ?
C126 H126 0.9500 . ?
C126 C127 1.380(5) . ?
C80 H80 0.9500 . ?
C80 C79 1.394(5) . ?
C182 H182 0.9500 . ?
C182 C183 1.391(5) . ?
C182 C181 1.389(5) . ?
C51 H51 0.9500 . ?
C51 C52 1.392(5) . ?
C142 H14A 0.9500 . ?
C142 H14B 0.9500 . ?
C169 H169 0.9500 . ?
C169 C170 1.330(5) . ?
C183 H183 0.9500 . ?
C113 H113 0.9500 . ?
C113 C114 1.316(5) . ?
C86 H86A 0.9500 . ?
C86 H86B 0.9500 . ?
C86 C85 1.324(5) . ?
C181 H181 0.9500 . ?
C136 H136 0.9500 . ?
C136 C135 1.386(5) . ?
C22 H22 0.9500 . ?
C22 C21 1.387(5) . ?
C179 B1 1.550(5) . ?
C179 C197 1.487(5) . ?
C216 H216 0.9500 . ?
C216 C217 1.385(5) . ?
C153 H153 0.9500 . ?
C153 C154 1.385(5) . ?
C85 H85 0.9500 . ?
C76 H76 0.9500 . ?
C76 C77 1.389(5) . ?
C79 H79 0.9500 . ?
C79 C78 1.384(5) . ?
C132 H132 0.9500 . ?
C132 C133 1.386(5) . ?
C219 H219 0.9500 . ?
C219 C218 1.388(5) . ?
C210 H210 0.9500 . ?
C210 C211 1.380(5) . ?
C228 H228 0.9500 . ?
C228 C229 1.335(9) . ?
C21 H21 0.9500 . ?
C21 C20 1.388(6) . ?
C54 H54 0.9500 . ?
C54 C53 1.392(5) . ?
C212 H212 0.9500 . ?
C212 C213 1.385(5) . ?
C212 C211 1.386(5) . ?
C213 H213 0.9500 . ?
C52 H52 0.9500 . ?
C52 C53 1.383(6) . ?
C156 H156 0.9500 . ?
C156 C155 1.386(6) . ?
C1B H1BA 0.9500 . ?
C1B C1D 1.382(5) . ?
C82 H82A 0.9800 . ?
C82 H82B 0.9800 . ?
C82 H82C 0.9800 . ?
C27 H27 0.9500 . ?
C27 C28 1.311(5) . ?
C217 H217 0.9500 . ?
C217 C218 1.383(6) . ?
C138 H13A 0.9800 . ?
C138 H13B 0.9800 . ?
C138 H13C 0.9800 . ?
C77 H77 0.9500 . ?
C77 C78 1.396(6) . ?
C170 H17A 0.9500 . ?
C170 H17B 0.9500 . ?
C107 H107 0.9500 . ?
C107 C106 1.376(6) . ?
C78 H78 0.9500 . ?
C135 H135 0.9500 . ?
C135 C134 1.388(6) . ?
C83 H83A 0.9800 . ?
C83 H83B 0.9800 . ?
C83 H83C 0.9800 . ?
C134 H134 0.9500 . ?
C134 C133 1.386(6) . ?
C114 H11A 0.9500 . ?
C114 H11B 0.9500 . ?
C139 H13D 0.9800 . ?
C139 H13E 0.9800 . ?
C139 H13F 0.9800 . ?
C222 H22C 0.9800 . ?
C222 H22D 0.9800 . ?
C222 H22E 0.9800 . ?
C53 H53 0.9500 . ?
C84 H84A 0.9800 . ?
C84 H84B 0.9800 . ?
C84 H84C 0.9800 . ?
C133 H133 0.9500 . ?
C223 H22F 0.9800 . ?
C223 H22G 0.9800 . ?
C223 H22H 0.9800 . ?
C218 H218 0.9500 . ?
C140 H14C 0.9800 . ?
C140 H14D 0.9800 . ?
C140 H14E 0.9800 . ?
C154 H154 0.9500 . ?
C154 C155 1.388(6) . ?
C24 H24A 0.9800 . ?
C24 H24B 0.9800 . ?
C24 H24C 0.9800 . ?
C225 H225 0.9500 . ?
C225 C226 1.338(5) . ?
C194 H19A 0.9800 . ?
C194 H19B 0.9800 . ?
C194 H19C 0.9800 . ?
C28 H28A 0.9500 . ?
C28 H28B 0.9500 . ?
C195 H19D 0.9800 . ?
C195 H19E 0.9800 . ?
C195 H19F 0.9800 . ?
C224 H22I 0.9800 . ?
C224 H22J 0.9800 . ?
C224 H22K 0.9800 . ?
C1D H1D 0.9500 . ?
C1D C20 1.379(6) . ?
C196 H19G 0.9800 . ?
C196 H19H 0.9800 . ?
C196 H19I 0.9800 . ?
C110 H11C 0.9800 . ?
C110 H11D 0.9800 . ?
C110 H11E 0.9800 . ?
C25 H25A 0.9800 . ?
C25 H25B 0.9800 . ?
C25 H25C 0.9800 . ?
C26 H26A 0.9800 . ?
C26 H26B 0.9800 . ?
C26 H26C 0.9800 . ?
C104 H104 0.9500 . ?
C104 C105 1.384(6) . ?
C166 H16A 0.9800 . ?
C166 H16B 0.9800 . ?
C166 H16C 0.9800 . ?
C20 H20 0.9500 . ?
C155 H155 0.9500 . ?
C197 H197 0.9500 . ?
C197 C198 1.309(6) . ?
C167 H16D 0.9800 . ?
C167 H16E 0.9800 . ?
C167 H16F 0.9800 . ?
C198 H19J 0.9500 . ?
C198 H19K 0.9500 . ?
C106 H106 0.9500 . ?
C106 C105 1.379(7) . ?
C105 H105 0.9500 . ?
C111 H11F 0.9800 . ?
C111 H11G 0.9800 . ?
C111 H11H 0.9800 . ?
C168 H16G 0.9800 . ?
C168 H16H 0.9800 . ?
C168 H16I 0.9800 . ?
C233 H23J 0.9800 . ?
C233 H23K 0.9800 . ?
C233 H23L 0.9800 . ?
C231 H23A 0.9800 . ?
C231 H23B 0.9800 . ?
C231 H23C 0.9800 . ?
C230 H23D 0.9800 . ?
C230 H23E 0.9800 . ?
C230 H23F 0.9800 . ?
C229 H22A 0.9500 . ?
C229 H22B 0.9500 . ?
C232 H23G 0.9800 . ?
C232 H23H 0.9800 . ?
C232 H23I 0.9800 . ?
C2 H2A 0.9800 . ?
C2 H2B 0.9800 . ?
C2 H2C 0.9800 . ?
C2 Si9A 2.071(8) . ?
Si9A C1 1.673(7) . ?
Si9A C3 1.915(7) . ?
C1 H1A 0.9800 . ?
C1 H1B 0.9800 . ?
C1 H1C 0.9800 . ?
C3 H3A 0.9800 . ?
C3 H3B 0.9800 . ?
C3 H3C 0.9800 . ?

loop_
_geom_torsion_atom_site_label_1
_geom_torsion_atom_site_label_2
_geom_torsion_atom_site_label_3
_geom_torsion_atom_site_label_4
_geom_torsion
_geom_torsion_site_symmetry_1
_geom_torsion_site_symmetry_2
_geom_torsion_site_symmetry_3
_geom_torsion_site_symmetry_4
_geom_torsion_publ_flag
Cl16 C16 C17 C19 -178.0(2) . . . . ?
Cl44 C41 C42 C43 178.3(3) . . . . ?
Cl74 C71 C72 C73 179.4(3) . . . . ?
Cl19 C189 C188 C187 178.6(3) . . . . ?
Cl19 C189 C190 C191 -177.7(3) . . . . ?
Si5 C64 C63 C85 -7.9(4) . . . . ?
Si5 C64 C63 B3 173.1(2) . . . . ?
Si5 C64 C65 O149 9.1(4) . . . . ?
Si5 C64 C65 C60 -176.9(3) . . . . ?
Si4 C178 C179 B1 -175.3(3) . . . . ?
Si4 C178 C179 C197 4.0(5) . . . . ?
Si3 C150 C149 O148 9.0(4) . . . . ?
Si3 C150 C149 C145 -169.2(3) . . . . ?
Si3 C150 C151 C169 -15.6(4) . . . . ?
Si3 C150 C151 B4 164.1(2) . . . . ?
Si6 C13 C18 C27 5.2(4) . . . . ?
Si6 C13 C18 B2 -179.4(2) . . . . ?
Si1 C120 C119 C141 -9.6(4) . . . . ?
Si1 C120 C119 B7 171.7(2) . . . . ?
O151 N2 C174 C186 -179.9(3) . . . . ?
O151 N2 C174 C173 0.1(3) . . . . ?
O151 C177 C173 N172 177.4(3) . . . . ?
O151 C177 C173 C174 -0.3(3) . . . . ?
O151 C177 C178 Si4 -1.5(4) . . . . ?
O151 C177 C178 C179 -175.1(3) . . . . ?
O149 N1 C59 C60 0.3(3) . . . . ?
O149 N1 C59 C68 -178.1(3) . . . . ?
O150 N202 C9 C10 0.5(3) . . . . ?
O150 N202 C9 C12 178.4(2) . . . . ?
O150 C11 C13 Si6 -5.2(4) . . . . ?
O150 C11 C13 C18 174.2(3) . . . . ?
O148 N147 C146 C145 0.0(3) . . . . ?
O148 N147 C146 C158 -179.3(3) . . . . ?
O148 C149 C145 N144 -176.2(3) . . . . ?
O148 C149 C145 C146 -0.2(3) . . . . ?
O153 N5 C87 C88 -0.1(3) . . . . ?
O153 N5 C87 C96 179.3(3) . . . . ?
O153 C93 C92 Si7 7.7(4) . . . . ?
O153 C93 C92 C91 179.6(3) . . . . ?
O153 C93 C88 N89 -175.7(3) . . . . ?
O153 C93 C88 C87 -0.5(3) . . . . ?
O152 N C199 C208 -179.1(3) . . . . ?
O152 N C199 C200 0.2(3) . . . . ?
O152 C205 C200 N201 176.3(3) . . . . ?
O152 C205 C200 C199 1.4(3) . . . . ?
O152 C205 C204 Si2 2.9(4) . . . . ?
O152 C205 C204 C203 -170.8(3) . . . . ?
O154 N203 C29 C30 0.2(3) . . . . ?
O154 N203 C29 C38 179.2(3) . . . . ?
O154 C35 C30 N31 -176.2(3) . . . . ?
O154 C35 C30 C29 -0.1(3) . . . . ?
O154 C35 C34 Si9 -5.9(5) . . . . ?
O154 C35 C34 C33 176.4(3) . . . . ?
O154 C35 C34 Si9A 5.6(4) . . . . ?
O155 N4 C115 C124 -179.5(3) . . . . ?
O155 N4 C115 C116 -0.2(3) . . . . ?
O155 C121 C116 N117 178.6(3) . . . . ?
O155 C121 C116 C115 0.1(4) . . . . ?
O155 C121 C120 Si1 8.8(5) . . . . ?
O155 C121 C120 C119 -171.3(3) . . . . ?
N61 C60 C65 O149 177.0(3) . . . . ?
N61 C60 C65 C64 2.2(5) . . . . ?
N O152 C205 C200 -1.3(3) . . . . ?
N O152 C205 C204 173.8(3) . . . . ?
N C199 C208 C209 -145.4(3) . . . . ?
N C199 C208 C213 33.9(5) . . . . ?
N C199 C200 N201 -175.0(3) . . . . ?
N C199 C200 C205 -1.0(4) . . . . ?
N1 O149 C65 C60 -0.9(3) . . . . ?
N1 O149 C65 C64 174.1(3) . . . . ?
N1 C59 C60 N61 -175.9(3) . . . . ?
N1 C59 C60 C65 -0.8(4) . . . . ?
N1 C59 C68 C69 29.9(4) . . . . ?
N1 C59 C68 C73 -149.4(3) . . . . ?
N203 O154 C35 C30 0.2(3) . . . . ?
N203 O154 C35 C34 -176.8(3) . . . . ?
N203 C29 C30 N31 175.3(3) . . . . ?
N203 C29 C30 C35 -0.1(4) . . . . ?
N203 C29 C38 C39 149.4(3) . . . . ?
N203 C29 C38 C43 -30.0(4) . . . . ?
N147 O148 C149 C150 -178.2(3) . . . . ?
N147 O148 C149 C145 0.2(3) . . . . ?
N147 C146 C145 N144 175.3(3) . . . . ?
N147 C146 C145 C149 0.1(4) . . . . ?
N147 C146 C158 C159 143.9(3) . . . . ?
N147 C146 C158 C163 -35.6(4) . . . . ?
N2 O151 C177 C173 0.4(3) . . . . ?
N2 O151 C177 C178 178.6(3) . . . . ?
N2 C174 C186 C187 20.8(4) . . . . ?
N2 C174 C186 C191 -157.2(3) . . . . ?
N2 C174 C173 N172 -177.1(3) . . . . ?
N2 C174 C173 C177 0.1(4) . . . . ?
N3 C10 C11 O150 -176.2(3) . . . . ?
N3 C10 C11 C13 0.6(5) . . . . ?
N4 O155 C121 C116 -0.2(3) . . . . ?
N4 O155 C121 C120 175.6(3) . . . . ?
N4 C115 C124 C125 -159.2(3) . . . . ?
N4 C115 C124 C129 18.4(5) . . . . ?
N4 C115 C116 N117 -178.2(3) . . . . ?
N4 C115 C116 C121 0.1(4) . . . . ?
N202 O150 C11 C10 0.8(3) . . . . ?
N202 O150 C11 C13 -176.1(3) . . . . ?
N202 C9 C10 N3 174.9(3) . . . . ?
N202 C9 C10 C11 -0.1(4) . . . . ?
N202 C9 C12 C15 -27.5(4) . . . . ?
N202 C9 C12 C19 152.3(3) . . . . ?
N5 O153 C93 C92 -177.9(3) . . . . ?
N5 O153 C93 C88 0.5(3) . . . . ?
N5 C87 C88 N89 174.7(3) . . . . ?
N5 C87 C88 C93 0.4(4) . . . . ?
N5 C87 C96 C97 145.3(3) . . . . ?
N5 C87 C96 C101 -34.9(4) . . . . ?
C59 C60 C65 O149 1.1(3) . . . . ?
C59 C60 C65 C64 -173.7(3) . . . . ?
C59 C68 C69 C70 -178.8(3) . . . . ?
C59 C68 C73 C72 179.3(3) . . . . ?
C60 N61 B3 C63 1.5(4) . . . . ?
C60 N61 B3 C75 179.6(3) . . . . ?
C60 C59 C68 C69 -148.1(3) . . . . ?
C60 C59 C68 C73 32.7(5) . . . . ?
C174 C186 C187 C188 -176.8(3) . . . . ?
C174 C186 C191 C190 177.8(3) . . . . ?
C9 C10 C11 O150 -0.5(3) . . . . ?
C9 C10 C11 C13 176.4(3) . . . . ?
C9 C12 C19 C17 179.8(3) . . . . ?
C186 C174 C173 N172 3.0(6) . . . . ?
C186 C174 C173 C177 -179.9(3) . . . . ?
C186 C187 C188 C189 -0.8(5) . . . . ?
C186 C191 C190 C189 -1.1(5) . . . . ?
C29 C38 C39 C40 -179.2(3) . . . . ?
C29 C38 C43 C42 179.2(3) . . . . ?
C177 O151 N2 C174 -0.3(3) . . . . ?
C177 C178 C179 B1 -2.2(5) . . . . ?
C177 C178 C179 C197 177.0(3) . . . . ?
C199 C208 C209 C210 178.5(3) . . . . ?
C199 C208 C213 C212 -178.5(3) . . . . ?
C146 C158 C163 C162 178.3(3) . . . . ?
C10 N3 B2 C18 -2.8(4) . . . . ?
C10 N3 B2 C1A 171.7(3) . . . . ?
C10 C9 C12 C15 149.9(3) . . . . ?
C10 C9 C12 C19 -30.3(5) . . . . ?
C10 C11 C13 Si6 178.4(2) . . . . ?
C10 C11 C13 C18 -2.1(5) . . . . ?
C173 N172 B1 C180 -178.2(3) . . . . ?
C173 N172 B1 C179 2.3(5) . . . . ?
C173 C174 C186 C187 -159.2(3) . . . . ?
C173 C174 C186 C191 22.7(5) . . . . ?
C173 C177 C178 Si4 176.5(3) . . . . ?
C173 C177 C178 C179 2.9(5) . . . . ?
C64 C63 C85 C86 -147.1(3) . . . . ?
C64 C63 B3 N61 6.4(5) . . . . ?
C64 C63 B3 C75 -171.5(3) . . . . ?
C87 C96 C101 C100 179.5(3) . . . . ?
C205 O152 N C199 0.6(3) . . . . ?
C93 O153 N5 C87 -0.3(3) . . . . ?
C35 O154 N203 C29 -0.3(3) . . . . ?
C150 C149 C145 N144 2.2(5) . . . . ?
C150 C149 C145 C146 178.2(3) . . . . ?
C150 C151 C169 C170 -57.8(5) . . . . ?
C150 C151 B4 N144 7.6(5) . . . . ?
C150 C151 B4 C152 -167.6(3) . . . . ?
C11 O150 N202 C9 -0.8(3) . . . . ?
C11 C13 C18 C27 -174.3(3) . . . . ?
C11 C13 C18 B2 1.1(4) . . . . ?
C68 C59 C60 N61 2.3(6) . . . . ?
C68 C59 C60 C65 177.3(3) . . . . ?
C68 C69 C70 C71 -0.2(5) . . . . ?
C68 C73 C72 C71 -0.8(5) . . . . ?
C115 C124 C125 C126 177.8(3) . . . . ?
C115 C124 C129 C128 -176.7(3) . . . . ?
C178 C177 C173 N172 -0.8(5) . . . . ?
C178 C177 C173 C174 -178.5(3) . . . . ?
C178 C179 B1 N172 -0.1(5) . . . . ?
C178 C179 B1 C180 -179.6(3) . . . . ?
C178 C179 C197 C198 -135.4(5) . . . . ?
C149 O148 N147 C146 -0.2(3) . . . . ?
C149 C150 C151 C169 173.9(3) . . . . ?
C149 C150 C151 B4 -6.4(4) . . . . ?
C63 C64 C65 O149 -168.7(3) . . . . ?
C63 C64 C65 C60 5.4(5) . . . . ?
C15 C12 C19 C17 -0.3(5) . . . . ?
C15 C14 C16 Cl16 177.9(2) . . . . ?
C15 C14 C16 C17 -0.3(5) . . . . ?
C208 C199 C200 N201 4.2(6) . . . . ?
C208 C199 C200 C205 178.2(3) . . . . ?
C208 C209 C210 C211 0.2(5) . . . . ?
C12 C9 C10 N3 -2.7(6) . . . . ?
C12 C9 C10 C11 -177.6(3) . . . . ?
C12 C15 C14 C16 0.1(5) . . . . ?
C124 C115 C116 N117 1.1(6) . . . . ?
C124 C115 C116 C121 179.3(3) . . . . ?
C124 C125 C126 C127 -1.7(5) . . . . ?
C13 C18 C27 C28 72.5(5) . . . . ?
C13 C18 B2 N3 1.2(5) . . . . ?
C13 C18 B2 C1A -172.9(3) . . . . ?
C30 N31 B8 C33 -3.4(4) . . . . ?
C30 N31 B8 C50 172.4(3) . . . . ?
C30 C29 C38 C39 -31.9(5) . . . . ?
C30 C29 C38 C43 148.7(3) . . . . ?
C30 C35 C34 Si9 177.6(3) . . . . ?
C30 C35 C34 C33 -0.2(5) . . . . ?
C30 C35 C34 Si9A -170.9(3) . . . . ?
C92 C93 C88 N89 2.7(5) . . . . ?
C92 C93 C88 C87 177.8(3) . . . . ?
C92 C91 C113 C114 -60.9(5) . . . . ?
C92 C91 B5 N89 9.4(5) . . . . ?
C92 C91 B5 C103 -166.1(3) . . . . ?
C88 N89 B5 C91 -5.1(4) . . . . ?
C88 N89 B5 C103 170.7(3) . . . . ?
C88 C87 C96 C97 -35.5(5) . . . . ?
C88 C87 C96 C101 144.3(3) . . . . ?
C88 C93 C92 Si7 -170.4(3) . . . . ?
C88 C93 C92 C91 1.5(5) . . . . ?
C121 O155 N4 C115 0.2(3) . . . . ?
C121 C120 C119 C141 170.5(3) . . . . ?
C121 C120 C119 B7 -8.1(5) . . . . ?
C187 C186 C191 C190 -0.3(5) . . . . ?
C151 C150 C149 O148 179.8(3) . . . . ?
C151 C150 C149 C145 1.6(5) . . . . ?
C145 N144 B4 C151 -3.6(4) . . . . ?
C145 N144 B4 C152 172.0(3) . . . . ?
C145 C146 C158 C159 -35.4(5) . . . . ?
C145 C146 C158 C163 145.2(3) . . . . ?
C116 N117 B7 C131 176.5(3) . . . . ?
C116 N117 B7 C119 0.2(5) . . . . ?
C116 C115 C124 C125 21.6(5) . . . . ?
C116 C115 C124 C129 -160.7(3) . . . . ?
C116 C121 C120 Si1 -176.2(3) . . . . ?
C116 C121 C120 C119 3.6(5) . . . . ?
C120 C121 C116 N117 3.0(5) . . . . ?
C120 C121 C116 C115 -175.5(3) . . . . ?
C120 C119 C141 C142 -150.9(4) . . . . ?
C120 C119 B7 N117 6.6(5) . . . . ?
C120 C119 B7 C131 -169.3(3) . . . . ?
C34 C35 C30 N31 0.8(5) . . . . ?
C34 C35 C30 C29 176.9(3) . . . . ?
C34 C33 C228 C229 73.8(5) . . . . ?
C34 C33 B8 N31 4.1(5) . . . . ?
C34 C33 B8 C50 -171.4(3) . . . . ?
C65 O149 N1 C59 0.4(3) . . . . ?
C65 C64 C63 C85 169.8(3) . . . . ?
C65 C64 C63 B3 -9.2(4) . . . . ?
C160 C159 C158 C146 -178.3(3) . . . . ?
C160 C159 C158 C163 1.1(5) . . . . ?
C14 C15 C12 C9 -179.9(3) . . . . ?
C14 C15 C12 C19 0.2(5) . . . . ?
C14 C16 C17 C19 0.2(5) . . . . ?
C191 C186 C187 C188 1.3(5) . . . . ?
C159 C160 C161 Cl1 -179.1(2) . . . . ?
C159 C160 C161 C162 -0.9(5) . . . . ?
C159 C158 C163 C162 -1.1(5) . . . . ?
C16 C17 C19 C12 0.1(5) . . . . ?
C38 C29 C30 N31 -3.5(6) . . . . ?
C38 C29 C30 C35 -178.9(3) . . . . ?
C38 C43 C42 C41 0.4(5) . . . . ?
C55 C50 C51 C52 0.3(5) . . . . ?
C55 C50 B8 N31 -46.9(4) . . . . ?
C55 C50 B8 C33 128.5(4) . . . . ?
C55 C54 C53 C52 0.7(5) . . . . ?
C200 N201 B6 C203 2.4(5) . . . . ?
C200 N201 B6 C215 -177.6(3) . . . . ?
C200 C199 C208 C209 35.4(5) . . . . ?
C200 C199 C208 C213 -145.3(3) . . . . ?
C200 C205 C204 Si2 177.0(3) . . . . ?
C200 C205 C204 C203 3.3(5) . . . . ?
C69 C68 C73 C72 0.1(5) . . . . ?
C69 C70 C71 Cl74 -178.9(2) . . . . ?
C69 C70 C71 C72 -0.5(5) . . . . ?
C131 C136 C135 C134 1.5(5) . . . . ?
C131 C132 C133 C134 0.1(5) . . . . ?
C40 C41 C42 C43 -0.5(5) . . . . ?
C215 C220 C219 C218 0.7(5) . . . . ?
C215 C216 C217 C218 0.9(6) . . . . ?
C125 C124 C129 C128 1.0(5) . . . . ?
C125 C126 C127 Cl13 -177.7(3) . . . . ?
C125 C126 C127 C128 2.3(5) . . . . ?
C188 C189 C190 C191 1.7(5) . . . . ?
C204 C205 C200 N201 1.4(5) . . . . ?
C204 C205 C200 C199 -173.5(3) . . . . ?
C204 C203 C225 C226 -136.9(5) . . . . ?
C204 C203 B6 N201 2.4(5) . . . . ?
C204 C203 B6 C215 -177.6(3) . . . . ?
C73 C68 C69 C70 0.5(5) . . . . ?
C39 C38 C43 C42 -0.2(5) . . . . ?
C39 C40 C41 Cl44 -178.3(2) . . . . ?
C39 C40 C41 C42 0.5(5) . . . . ?
C97 C96 C101 C100 -0.7(5) . . . . ?
C97 C98 C99 Cl10 -178.8(2) . . . . ?
C97 C98 C99 C100 0.0(5) . . . . ?
C43 C38 C39 C40 0.2(5) . . . . ?
C158 C146 C145 N144 -5.4(6) . . . . ?
C158 C146 C145 C149 179.4(3) . . . . ?
C158 C163 C162 C161 0.1(5) . . . . ?
C96 C87 C88 N89 -4.6(6) . . . . ?
C96 C87 C88 C93 -178.9(3) . . . . ?
C96 C97 C98 C99 0.0(5) . . . . ?
C96 C101 C100 C99 0.6(5) . . . . ?
C163 C162 C161 Cl1 179.0(3) . . . . ?
C163 C162 C161 C160 0.9(5) . . . . ?
C75 C80 C79 C78 1.7(5) . . . . ?
C75 C76 C77 C78 1.3(6) . . . . ?
C101 C100 C99 Cl10 178.5(3) . . . . ?
C101 C100 C99 C98 -0.3(5) . . . . ?
C152 C157 C156 C155 -2.0(5) . . . . ?
C152 C153 C154 C155 -2.3(6) . . . . ?
C157 C152 C153 C154 0.3(5) . . . . ?
C157 C152 B4 N144 -47.7(4) . . . . ?
C157 C152 B4 C151 127.4(4) . . . . ?
C157 C156 C155 C154 -0.1(6) . . . . ?
C70 C71 C72 C73 1.1(5) . . . . ?
C190 C189 C188 C187 -0.7(5) . . . . ?
C50 C55 C54 C53 -1.8(5) . . . . ?
C50 C51 C52 C53 -1.4(6) . . . . ?
C1A C22 C21 C20 -1.1(5) . . . . ?
C1A C1B C1D C20 -1.1(6) . . . . ?
C98 C97 C96 C87 -179.8(3) . . . . ?
C98 C97 C96 C101 0.3(5) . . . . ?
C209 C208 C213 C212 0.9(5) . . . . ?
C209 C210 C211 Cl21 179.5(3) . . . . ?
C209 C210 C211 C212 0.4(5) . . . . ?
C41 C40 C39 C38 -0.4(5) . . . . ?
C220 C215 C216 C217 0.2(5) . . . . ?
C220 C215 B6 N201 48.9(4) . . . . ?
C220 C215 B6 C203 -131.1(4) . . . . ?
C220 C219 C218 C217 0.5(5) . . . . ?
C129 C124 C125 C126 0.1(5) . . . . ?
C129 C128 C127 Cl13 178.9(3) . . . . ?
C129 C128 C127 C126 -1.2(5) . . . . ?
C185 C180 C181 C182 -0.8(5) . . . . ?
C185 C180 B1 N172 45.8(4) . . . . ?
C185 C180 B1 C179 -134.8(4) . . . . ?
C185 C184 C183 C182 -0.5(5) . . . . ?
C141 C119 B7 N117 -172.0(3) . . . . ?
C141 C119 B7 C131 12.1(5) . . . . ?
C103 C108 C107 C106 -0.5(6) . . . . ?
C103 C104 C105 C106 -1.4(8) . . . . ?
C108 C103 C104 C105 0.3(6) . . . . ?
C108 C103 B5 N89 -44.8(4) . . . . ?
C108 C103 B5 C91 130.5(3) . . . . ?
C108 C107 C106 C105 -0.6(6) . . . . ?
C161 C160 C159 C158 -0.1(5) . . . . ?
C80 C75 C76 C77 -0.8(5) . . . . ?
C80 C75 B3 N61 51.3(4) . . . . ?
C80 C75 B3 C63 -130.9(4) . . . . ?
C80 C79 C78 C77 -1.2(5) . . . . ?
C51 C50 B8 N31 134.8(3) . . . . ?
C51 C50 B8 C33 -49.8(5) . . . . ?
C51 C52 C53 C54 0.8(6) . . . . ?
C169 C151 B4 N144 -172.6(3) . . . . ?
C169 C151 B4 C152 12.1(5) . . . . ?
C183 C184 C185 C180 0.4(5) . . . . ?
C183 C182 C181 C180 0.7(5) . . . . ?
C113 C91 C92 Si7 -15.2(4) . . . . ?
C113 C91 C92 C93 173.3(3) . . . . ?
C113 C91 B5 N89 -171.3(3) . . . . ?
C113 C91 B5 C103 13.3(5) . . . . ?
C127 C128 C129 C124 -0.5(5) . . . . ?
C181 C180 C185 C184 0.2(5) . . . . ?
C181 C180 B1 N172 -129.9(3) . . . . ?
C181 C180 B1 C179 49.6(5) . . . . ?
C181 C182 C183 C184 -0.1(5) . . . . ?
C136 C131 C132 C133 0.4(5) . . . . ?
C136 C131 B7 N117 -127.4(3) . . . . ?
C136 C131 B7 C119 48.4(5) . . . . ?
C136 C135 C134 C133 -1.0(6) . . . . ?
C22 C1A C1B C1D -0.3(5) . . . . ?
C22 C1A B2 N3 -44.6(4) . . . . ?
C22 C1A B2 C18 129.4(3) . . . . ?
C22 C21 C20 C1D -0.3(6) . . . . ?
C216 C215 C220 C219 -1.1(5) . . . . ?
C216 C215 B6 N201 -129.9(4) . . . . ?
C216 C215 B6 C203 50.1(5) . . . . ?
C216 C217 C218 C219 -1.3(6) . . . . ?
C153 C152 C157 C156 1.9(5) . . . . ?
C153 C152 B4 N144 134.8(3) . . . . ?
C153 C152 B4 C151 -50.0(5) . . . . ?
C153 C154 C155 C156 2.2(6) . . . . ?
C85 C63 B3 N61 -172.6(3) . . . . ?
C85 C63 B3 C75 9.6(5) . . . . ?
C76 C75 C80 C79 -0.7(5) . . . . ?
C76 C75 B3 N61 -126.6(3) . . . . ?
C76 C75 B3 C63 51.3(5) . . . . ?
C76 C77 C78 C79 -0.3(6) . . . . ?
C132 C131 C136 C135 -1.2(5) . . . . ?
C132 C131 B7 N117 49.2(4) . . . . ?
C132 C131 B7 C119 -134.9(4) . . . . ?
C228 C33 C34 Si9 3.6(4) . . . . ?
C228 C33 C34 C35 -178.5(3) . . . . ?
C228 C33 C34 Si9A -8.4(5) . . . . ?
C228 C33 B8 N31 -179.6(3) . . . . ?
C228 C33 B8 C50 4.9(5) . . . . ?
C54 C55 C50 C51 1.3(5) . . . . ?
C54 C55 C50 B8 -177.1(3) . . . . ?
C213 C208 C209 C210 -0.8(5) . . . . ?
C213 C212 C211 Cl21 -179.4(3) . . . . ?
C213 C212 C211 C210 -0.3(6) . . . . ?
C1B C1A C22 C21 1.4(5) . . . . ?
C1B C1A B2 N3 137.2(3) . . . . ?
C1B C1A B2 C18 -48.8(5) . . . . ?
C1B C1D C20 C21 1.4(6) . . . . ?
C27 C18 B2 N3 176.5(3) . . . . ?
C27 C18 B2 C1A 2.4(5) . . . . ?
C211 C212 C213 C208 -0.4(6) . . . . ?
C107 C106 C105 C104 1.5(8) . . . . ?
C135 C134 C133 C132 0.2(5) . . . . ?
C225 C203 C204 Si2 -1.8(5) . . . . ?
C225 C203 C204 C205 171.7(3) . . . . ?
C225 C203 B6 N201 -174.2(3) . . . . ?
C225 C203 B6 C215 5.8(6) . . . . ?
B2 N3 C10 C9 -172.3(3) . . . . ?
B2 N3 C10 C11 2.0(4) . . . . ?
B2 C18 C27 C28 -103.0(4) . . . . ?
B2 C1A C22 C21 -176.9(3) . . . . ?
B2 C1A C1B C1D 178.0(4) . . . . ?
B4 N144 C145 C146 -175.6(3) . . . . ?
B4 N144 C145 C149 -0.9(4) . . . . ?
B4 C151 C169 C170 122.4(4) . . . . ?
B4 C152 C157 C156 -175.7(3) . . . . ?
B4 C152 C153 C154 177.8(3) . . . . ?
B1 N172 C173 C174 174.8(3) . . . . ?
B1 N172 C173 C177 -2.0(5) . . . . ?
B1 C180 C185 C184 -175.7(3) . . . . ?
B1 C180 C181 C182 175.0(3) . . . . ?
B1 C179 C197 C198 43.9(7) . . . . ?
B6 N201 C200 C199 169.0(3) . . . . ?
B6 N201 C200 C205 -4.3(5) . . . . ?
B6 C203 C204 Si2 -178.4(3) . . . . ?
B6 C203 C204 C205 -5.0(5) . . . . ?
B6 C203 C225 C226 39.8(6) . . . . ?
B6 C215 C220 C219 -180.0(3) . . . . ?
B6 C215 C216 C217 179.1(3) . . . . ?
C104 C103 C108 C107 0.6(5) . . . . ?
C104 C103 B5 N89 138.9(4) . . . . ?
C104 C103 B5 C91 -45.8(5) . . . . ?
B5 N89 C88 C87 -174.1(3) . . . . ?
B5 N89 C88 C93 -0.4(4) . . . . ?
B5 C91 C92 Si7 164.2(2) . . . . ?
B5 C91 C92 C93 -7.3(4) . . . . ?
B5 C91 C113 C114 119.8(4) . . . . ?
B5 C103 C108 C107 -176.0(3) . . . . ?
B5 C103 C104 C105 176.7(4) . . . . ?
B8 N31 C30 C29 -173.6(3) . . . . ?
B8 N31 C30 C35 1.3(4) . . . . ?
B8 C33 C34 Si9 179.9(3) . . . . ?
B8 C33 C34 C35 -2.3(4) . . . . ?
B8 C33 C34 Si9A 167.9(3) . . . . ?
B8 C33 C228 C229 -102.6(5) . . . . ?
B8 C50 C51 C52 178.6(3) . . . . ?
C197 C179 B1 N172 -179.4(4) . . . . ?
C197 C179 B1 C180 1.2(6) . . . . ?
B3 N61 C60 C59 168.9(3) . . . . ?
B3 N61 C60 C65 -5.6(5) . . . . ?
B3 C63 C85 C86 31.9(5) . . . . ?
B3 C75 C80 C79 -178.7(3) . . . . ?
B3 C75 C76 C77 177.2(3) . . . . ?
B7 N117 C116 C115 173.3(4) . . . . ?
B7 N117 C116 C121 -4.8(5) . . . . ?
B7 C131 C136 C135 175.5(3) . . . . ?
B7 C131 C132 C133 -176.4(3) . . . . ?
B7 C119 C141 C142 27.7(5) . . . . ?
